data_1577377
loop_
_publ_author_name
'Xu, Anqi'
'Wang, Ye'
'Hu, Daqiao'
'Li, Shengli'
'Xiong, Lin'
'Jin, Shan'
'Zhang, Qiong'
'Zhu, Manzhou'

_publ_section_title
;
 Enhancing multiphoton absorption in atomically precise
 (AuAg)<sub>13</sub> clusters <i>via</i> 2-/4-mercaptopyridine ligand
 positional isomerism.
;
_journal_issue 20
_journal_name_full Nanoscale
_journal_page_first 10671
_journal_page_last 10681
_journal_paper_doi 10.1039/d6nr00163g
_journal_volume 18
_journal_year 2026
_chemical_formula_moiety 'C133 H104 Ag Au12 Cl N5 O3 P6 S5'
_chemical_formula_sum 'C133 H104 Ag Au12 Cl N5 O3 P6 S5'
_chemical_formula_weight 4673.24
_space_group_crystal_system triclinic
_space_group_IT_number 2
_space_group_name_Hall '-P 1'
_space_group_name_H-M_alt 'P -1'
_atom_sites_solution_hydrogens geom
_atom_sites_solution_primary iterative
_audit_creation_date 2026-03-05
_audit_creation_method
;
Olex2 1.2
(compiled 2018.05.29 svn.r3508 for OlexSys, GUI svn.r5506)
;
_audit_update_record
;
2026-03-05 deposited with the CCDC.	2026-04-10 downloaded from the CCDC.
;
_cell_angle_alpha 86.732(12)
_cell_angle_beta 89.337(14)
_cell_angle_gamma 87.829(13)
_cell_formula_units_Z 2
_cell_length_a 15.999(3)
_cell_length_b 16.750(2)
_cell_length_c 30.139(4)
_cell_measurement_reflns_used 25832
_cell_measurement_temperature 120(2)
_cell_measurement_theta_max 69.02
_cell_measurement_theta_min 3.04
_cell_volume 8057(2)
_computing_molecular_graphics 'Olex2 (Dolomanov et al., 2009)'
_computing_publication_material 'Olex2 (Dolomanov et al., 2009)'
_computing_structure_refinement 'ShelXL (Sheldrick, 2015)'
_computing_structure_solution 'olex2.solve (Bourhis et al., 2015)'
_diffrn_ambient_temperature 120(2)
_diffrn_measured_fraction_theta_full 0.963
_diffrn_measured_fraction_theta_max 0.963
_diffrn_measurement_device_type stoe
_diffrn_radiation_type CuK\a
_diffrn_radiation_wavelength 1.54186
_diffrn_reflns_av_R_equivalents 0.0419
_diffrn_reflns_av_unetI/netI 0.0479
_diffrn_reflns_Laue_measured_fraction_full 0.963
_diffrn_reflns_Laue_measured_fraction_max 0.963
_diffrn_reflns_limit_h_max 18
_diffrn_reflns_limit_h_min -18
_diffrn_reflns_limit_k_max 19
_diffrn_reflns_limit_k_min -14
_diffrn_reflns_limit_l_max 34
_diffrn_reflns_limit_l_min -34
_diffrn_reflns_number 56629
_diffrn_reflns_point_group_measured_fraction_full 0.963
_diffrn_reflns_point_group_measured_fraction_max 0.963
_diffrn_reflns_theta_full 62.498
_diffrn_reflns_theta_max 62.498
_diffrn_reflns_theta_min 4.064
_exptl_absorpt_coefficient_mu 22.568
_exptl_crystal_colour 'metallic orangish orange'
_exptl_crystal_colour_lustre metallic
_exptl_crystal_colour_modifier orangish
_exptl_crystal_colour_primary orange
_exptl_crystal_density_diffrn 1.926
_exptl_crystal_description block
_exptl_crystal_F_000 4286
_refine_diff_density_max 3.410
_refine_diff_density_min -4.769
_refine_diff_density_rms 0.311
_refine_ls_extinction_method none
_refine_ls_goodness_of_fit_ref 1.066
_refine_ls_hydrogen_treatment constr
_refine_ls_matrix_type full
_refine_ls_number_parameters 1291
_refine_ls_number_reflns 24737
_refine_ls_number_restraints 1336
_refine_ls_restrained_S_all 1.060
_refine_ls_R_factor_all 0.0768
_refine_ls_R_factor_gt 0.0669
_refine_ls_shift/su_max 0.002
_refine_ls_shift/su_mean 0.000
_refine_ls_structure_factor_coef Fsqd
_refine_ls_weighting_details 'w=1/[\s^2^(Fo^2^)+(0.1419P)^2^+9.3164P] where P=(Fo^2^+2Fc^2^)/3'
_refine_ls_weighting_scheme calc
_refine_ls_wR_factor_gt 0.1935
_refine_ls_wR_factor_ref 0.2014
_reflns_Friedel_coverage 0.000
_reflns_number_gt 19774
_reflns_number_total 24737
_reflns_threshold_expression 'I > 2\s(I)'
_cod_data_source_file d6nr00163g2.cif
_cod_data_source_block au12ag1-1_sq
_cod_database_code 1577377
_shelx_shelxl_version_number 2018/3
_shelx_space_group_comment
;
The symmetry employed for this shelxl refinement is uniquely defined
by the following loop, which should always be used as a source of
symmetry information in preference to the above space-group names.
They are only intended as comments.
;
_olex2_refinement_description
;
1. Fixed Uiso
 At 1.2 times of:
  All C(H) groups
2. Restrained distances
 C3-C1 = C3-C11 = C2AA-C1 = C2AA-C1AA
 1.39 with sigma of 0.001
 N6-C11 = N6-C1AA
 1.32 with sigma of 0.001
 C3AA-C32 = C4AA-C3AA = C4AA-C40 = C6-C32
 1.39 with sigma of 0.001
 N42-C6 = N42-C40
 1.32 with sigma of 0.001
 C32-C40
 2.72 with sigma of 0.01
 C6-C4AA
 2.72 with sigma of 0.01
 C7-C44 = C44-C38 = C76-C38 = C76-C138
 1.39 with sigma of 0.01
 C44-C138
 2.72 with sigma of 0.01
 C7-C76
 2.72 with sigma of 0.01
 N55-C7 = N55-C138
 1.34 with sigma of 0.01
 C38-C7
 2.42 with sigma of 0.01
 C38-C138
 2.42 with sigma of 0.01
 S00O-C44
 2.65 with sigma of 0.01
 S00O-C76
 2.65 with sigma of 0.01
 C70-C68 = C70-C5AA = C5AA-C108 = C114-C108
 1.39 with sigma of 0.01
 N37-C68 = N37-C114
 1.34 with sigma of 0.01
 C5AA-C114
 2.42 with sigma of 0.01
 C5AA-C68
 2.42 with sigma of 0.01
 C70-C114
 2.72 with sigma of 0.01
 C68-C108
 2.72 with sigma of 0.01
 C108-S00P
 2.65 with sigma of 0.01
 S00P-C70
 2.65 with sigma of 0.01
 C0BA-S00N
 2.65 with sigma of 0.01
 S00N-C7AA
 2.65 with sigma of 0.01
 C8AA-C7AA = C7AA-C6AA = C6AA-C0BA = C8-C0BA
 1.39 with sigma of 0.01
 N9AA-C8 = N9AA-C8AA
 1.34 with sigma of 0.01
 C6AA-C8
 2.42 with sigma of 0.01
 C6AA-C8AA
 2.42 with sigma of 0.01
 C7AA-C8
 2.72 with sigma of 0.01
 C8AA-C0BA
 2.72 with sigma of 0.01
 Au09-C44
 3.1 with sigma of 0.01
3. Restrained planarity
 C1, C3, C11, N6, C1AA, C2AA
 with sigma of 0.1
 C32, C3AA, C4AA, C40, N42, C6
 with sigma of 0.1
 C44, C38, C76, C138, N55, C7
 with sigma of 0.1
 C70, C5AA, C108, C114, N37, C68
 with sigma of 0.1
 C6AA, C7AA, C8AA, N9AA, C8, C0BA
 with sigma of 0.1
 S00O, C38, C44, C7, N55, C76, C138
 with sigma of 0.1
4. Uiso/Uaniso restraints and constraints
S00K \\sim C3AA \\sim C32 \\sim C6 \\sim N42 \\sim C40 \\sim C4AA: within 3.8A
with sigma of 0.001 and sigma for terminal atoms of 0.002
S00O \\sim C38 \\sim C44 \\sim C7 \\sim N55 \\sim C138 \\sim C76: within 3.8A
with sigma of 0.01 and sigma for terminal atoms of 0.02
S00P \\sim C5AA \\sim C70 \\sim C68 \\sim N37 \\sim C114 \\sim C108: within
3.8A with sigma of 0.01 and sigma for terminal atoms of 0.02
S00N \\sim C6AA \\sim C0BA \\sim C8 \\sim N9AA \\sim C8AA \\sim C7AA: within
3.8A with sigma of 0.01 and sigma for terminal atoms of 0.02
Uanis(C00T) \\sim Ueq, Uanis(C00U) \\sim Ueq, Uanis(C00V) \\sim Ueq,
Uanis(C00W) \\sim Ueq, Uanis(C00X) \\sim Ueq, Uanis(C00Y) \\sim Ueq,
Uanis(C00Z) \\sim Ueq, Uanis(C010) \\sim Ueq, Uanis(C011) \\sim Ueq,
Uanis(C012) \\sim Ueq, Uanis(C013) \\sim Ueq, Uanis(C014) \\sim Ueq,
Uanis(C015) \\sim Ueq, Uanis(C016) \\sim Ueq, Uanis(C018) \\sim Ueq,
Uanis(C019) \\sim Ueq, Uanis(C01A) \\sim Ueq, Uanis(C01B) \\sim Ueq,
Uanis(C01C) \\sim Ueq, Uanis(C01D) \\sim Ueq, Uanis(C01E) \\sim Ueq,
Uanis(C01F) \\sim Ueq, Uanis(C01G) \\sim Ueq, Uanis(C01H) \\sim Ueq,
Uanis(C01I) \\sim Ueq, Uanis(C01J) \\sim Ueq, Uanis(C01K) \\sim Ueq,
Uanis(C01L) \\sim Ueq, Uanis(C01M) \\sim Ueq, Uanis(C01N) \\sim Ueq,
Uanis(C01O) \\sim Ueq, Uanis(C01P) \\sim Ueq, Uanis(C01Q) \\sim Ueq,
Uanis(C01T) \\sim Ueq, Uanis(C01V) \\sim Ueq, Uanis(C01X) \\sim Ueq,
Uanis(C01Y) \\sim Ueq, Uanis(C01Z) \\sim Ueq, Uanis(C020) \\sim Ueq,
Uanis(C022) \\sim Ueq, Uanis(C023) \\sim Ueq, Uanis(C024) \\sim Ueq,
Uanis(C025) \\sim Ueq, Uanis(C026) \\sim Ueq, Uanis(C027) \\sim Ueq,
Uanis(C028) \\sim Ueq, Uanis(C029) \\sim Ueq, Uanis(C02A) \\sim Ueq,
Uanis(C02B) \\sim Ueq, Uanis(C02C) \\sim Ueq, Uanis(C01R) \\sim Ueq,
Uanis(C02R) \\sim Ueq, Uanis(C22) \\sim Ueq, Uanis(C5) \\sim Ueq, Uanis(C18)
\\sim Ueq, Uanis(C02D) \\sim Ueq, Uanis(C02E) \\sim Ueq, Uanis(C02F) \\sim Ueq,
Uanis(C02G) \\sim Ueq, Uanis(C02H) \\sim Ueq, Uanis(C02I) \\sim Ueq,
Uanis(C02J) \\sim Ueq, Uanis(C02K) \\sim Ueq, Uanis(C02L) \\sim Ueq,
Uanis(C02M) \\sim Ueq, Uanis(C02N) \\sim Ueq, Uanis(C02O) \\sim Ueq,
Uanis(C02P) \\sim Ueq, Uanis(C02S) \\sim Ueq, Uanis(C02U) \\sim Ueq,
Uanis(C02V) \\sim Ueq, Uanis(C02W) \\sim Ueq, Uanis(C02X) \\sim Ueq,
Uanis(C02Y) \\sim Ueq, Uanis(C030) \\sim Ueq, Uanis(C031) \\sim Ueq,
Uanis(C032) \\sim Ueq, Uanis(C033) \\sim Ueq, Uanis(C034) \\sim Ueq,
Uanis(C035) \\sim Ueq, Uanis(C036) \\sim Ueq, Uanis(C039) \\sim Ueq,
Uanis(C03A) \\sim Ueq, Uanis(C03B) \\sim Ueq, Uanis(C03D) \\sim Ueq,
Uanis(C03E) \\sim Ueq, Uanis(C03F) \\sim Ueq, Uanis(C03H) \\sim Ueq,
Uanis(C03L) \\sim Ueq, Uanis(C03M) \\sim Ueq, Uanis(C03P) \\sim Ueq,
Uanis(C03Q) \\sim Ueq, Uanis(C03S) \\sim Ueq, Uanis(C03U) \\sim Ueq,
Uanis(C03V) \\sim Ueq, Uanis(C03W) \\sim Ueq, Uanis(C2) \\sim Ueq, Uanis(C4)
\\sim Ueq, Uanis(C33) \\sim Ueq, Uanis(C53) \\sim Ueq, Uanis(C69) \\sim Ueq,
Uanis(C127) \\sim Ueq, Uanis(C0AA) \\sim Ueq, Uanis(C63) \\sim Ueq, Uanis(C109)
\\sim Ueq, Uanis(C54) \\sim Ueq, Uanis(C01W) \\sim Ueq, Uanis(C01S) \\sim Ueq,
Uanis(C1) \\sim Ueq, Uanis(C2AA) \\sim Ueq, Uanis(C3) \\sim Ueq, Uanis(C11)
\\sim Ueq, Uanis(C1AA) \\sim Ueq, Uanis(C6) \\sim Ueq, Uanis(C3AA) \\sim Ueq,
Uanis(C32) \\sim Ueq, Uanis(C40) \\sim Ueq, Uanis(C4AA) \\sim Ueq, Uanis(C7)
\\sim Ueq, Uanis(C38) \\sim Ueq, Uanis(C44) \\sim Ueq, Uanis(C76) \\sim Ueq,
Uanis(C138) \\sim Ueq, Uanis(C5AA) \\sim Ueq, Uanis(C68) \\sim Ueq, Uanis(C70)
\\sim Ueq, Uanis(C108) \\sim Ueq, Uanis(C114) \\sim Ueq, Uanis(C6AA) \\sim Ueq,
Uanis(C8AA) \\sim Ueq, Uanis(C0BA) \\sim Ueq, Uanis(C7AA) \\sim Ueq, Uanis(C8)
\\sim Ueq: with sigma of 0.01 and sigma for terminal atoms of 0.02
Uanis(C32) \\sim Ueq, Uanis(S00K) \\sim Ueq, Uanis(C3AA) \\sim Ueq, Uanis(C4AA)
\\sim Ueq, Uanis(C40) \\sim Ueq, Uanis(C6) \\sim Ueq, Uanis(N42) \\sim Ueq:
with sigma of 0.01 and sigma for terminal atoms of 0.02
Uanis(S00O) \\sim Ueq, Uanis(C38) \\sim Ueq, Uanis(C44) \\sim Ueq, Uanis(C7)
\\sim Ueq, Uanis(N55) \\sim Ueq, Uanis(C138) \\sim Ueq, Uanis(C76) \\sim Ueq:
with sigma of 0.01 and sigma for terminal atoms of 0.02
Uanis(S00P) \\sim Ueq, Uanis(C5AA) \\sim Ueq, Uanis(C70) \\sim Ueq, Uanis(C68)
\\sim Ueq, Uanis(N37) \\sim Ueq, Uanis(C108) \\sim Ueq, Uanis(C114) \\sim Ueq:
with sigma of 0.01 and sigma for terminal atoms of 0.02
5.a Aromatic/amide H refined with riding coordinates:
 C01E(H01E), C03L(H03L), C03U(H03U), C03W(H03W), C01K(H01K), C00W(H00W),
 C00V(H00V), C032(H032), C02Y(H02Y), C02G(H02G), C01M(H01M), C02E(H02E),
 C02S(H02S), C02B(H02B), C010(H010), C01J(H01J), C031(H031), C034(H034),
 C02P(H02P), C01D(H01D), C030(H030), C53(H53), C69(H69), C03D(H03D), C01B(H01B),
  C020(H020), C02A(H02A), C01T(H01T), C01F(H01F), C019(H019), C03P(H03P),
 C03E(H03E), C02K(H02K), C01O(H01O), C02F(H02F), C027(H027), C01Q(H01Q),
 C01C(H01C), C023(H023), C03M(H03M), C02N(H02N), C02H(H02H), C02C(H02C),
 C02R(H02R), C22(H22), C5(H5), C18(H18), C02M(H02M), C02J(H02J), C01X(H01X),
 C02W(H02W), C02V(H02V), C02U(H02U), C018(H018), C01Z(H01Z), C02I(H02I),
 C02X(H02X), C02D(H02D), C039(H039), C03S(H03S), C03A(H03A), C035(H035),
 C036(H036), C03H(H03H), C03B(H03B), C01N(H01N), C011(H011), C03F(H03F),
 C02O(H02O), C01H(H01H), C02L(H02L), C2(H2), C03V(H03V), C033(H033), C022(H022),
  C03Q(H03Q), C4(H4), C33(H33), C127(H127), C0AA(H0AA), C63(H63), C109(H109),
 C54(H54), C01W(H01W), C2AA(H2AA), C3(H3), C11(H11), C1AA(H1AA), C6(H6),
 C32(H32), C40(H40), C4AA(H4AA), C7(H7), C44(H44), C76(H76), C138(H138),
 C68(H68), C70(H70), C108(H108), C114(H114), C8AA(H8AA), C0BA(H0BA), C7AA(H7AA),
  C8(H8)
5.b Fitted hexagon refined as free rotating group:
 C00U(C01E,C03L,C03U,C03W,C01K), C00W(C00T,C00V,C032,C02Y,C02G), C00Y(C01M,
 C02E,C02S,C02B,C01P), C010(C01J,C031,C034,C02P,C01L), C013(C01D,C030,C53,C69,
 C03D), C01A(C01B,C020,C02A,C01T,C014), C01G(C019,C03P,C03E,C02K,C024),
 C01O(C02F,C027,C01Q,C015,C01C), C023(C03M,C02N,C02H,C026,C01Y), C02C(C01R,C02R,
 C22,C5,C18), C02M(C02J,C012,C00X,C01X,C02W), C02V(C02U,C01I,C018,C01Z,C02I),
 C02X(C02D,C025,C039,C03S,C03A), C036(C03H,C03B,C01N,C00Z,C011), C03F(C02O,C01V,
 C016,C01H,C02L), C2(C03V,C033,C022,C028,C03Q), C0AA(C63,C109,C54,C01W,C01S)
;
_olex2_submission_special_instructions 'No special instructions were received'

loop_
_space_group_symop_operation_xyz
'x, y, z'
'-x, -y, -z'

loop_
_atom_site_label
_atom_site_type_symbol
_atom_site_fract_x
_atom_site_fract_y
_atom_site_fract_z
_atom_site_U_iso_or_equiv
_atom_site_adp_type
_atom_site_occupancy
_atom_site_site_symmetry_order
_atom_site_calc_flag
_atom_site_refinement_flags_posn
_atom_site_refinement_flags_adp
_atom_site_refinement_flags_occupancy
_atom_site_disorder_assembly
_atom_site_disorder_group
Au01 Au 0.62757(3) 0.68217(3) 0.74727(2) 0.02391(13) Uani 1 1 d . . . . .
Au02 Au 0.50650(3) 0.76864(3) 0.70057(2) 0.02671(13) Uani 1 1 d . . . . .
Au03 Au 0.63793(3) 0.84512(3) 0.74542(2) 0.02775(13) Uani 1 1 d . . . . .
Au04 Au 0.61446(3) 0.51954(3) 0.75160(2) 0.02982(14) Uani 1 1 d . . . . .
Au05 Au 0.57619(3) 0.61652(3) 0.67134(2) 0.02725(13) Uani 1 1 d . . . . .
Au06 Au 0.57755(3) 0.61201(3) 0.82698(2) 0.03046(14) Uani 1 1 d . . . . .
Au07 Au 0.78527(3) 0.74237(3) 0.74506(2) 0.03179(14) Uani 1 1 d . . . . .
Au08 Au 0.67940(4) 0.75442(3) 0.66698(2) 0.04000(16) Uani 1 1 d . . . . .
Au09 Au 0.74747(4) 0.59486(4) 0.79694(2) 0.04317(16) Uani 1 1 d D . . . .
Au0A Au 0.50865(4) 0.76329(4) 0.79693(2) 0.04312(16) Uani 1 1 d . . . . .
Au0B Au 0.68442(4) 0.74830(4) 0.82416(2) 0.04962(18) Uani 1 1 d . . . . .
Au0C Au 0.75093(4) 0.59916(4) 0.70153(2) 0.05215(18) Uani 1 1 d . . . . .
Ag0D Ag 0.46649(5) 0.62299(5) 0.74991(3) 0.02307(18) Uani 1 1 d . . . . .
P00E P 0.6479(2) 0.98075(18) 0.74801(12) 0.0331(7) Uani 1 1 d . . . . .
P00F P 0.5352(2) 0.57147(19) 0.60431(10) 0.0309(7) Uani 1 1 d . . . . .
P00G P 0.4034(2) 0.84170(19) 0.66232(11) 0.0317(7) Uani 1 1 d . . . . .
P00H P 0.6096(2) 0.38258(19) 0.75629(11) 0.0361(7) Uani 1 1 d . . . . .
P00I P 0.5414(2) 0.5517(2) 0.89402(11) 0.0380(8) Uani 1 1 d . . . . .
P00J P 0.9163(2) 0.7924(2) 0.74760(13) 0.0391(8) Uani 1 1 d . . . . .
S00K S 0.8538(3) 0.5315(3) 0.65905(15) 0.0569(8) Uani 1 1 d . U . . .
S00L S 0.7092(3) 0.8207(2) 0.59758(12) 0.0496(9) Uani 1 1 d . . . . .
Cl00 Cl 0.3264(2) 0.5751(3) 0.75228(13) 0.0552(9) Uani 1 1 d . . . . .
S00N S 0.4180(3) 0.8270(3) 0.84749(15) 0.0598(10) Uani 1 1 d D U . . .
S00O S 0.8407(3) 0.5084(3) 0.83783(17) 0.0785(14) Uani 1 1 d D U . . .
S00P S 0.7431(5) 0.8158(4) 0.88161(19) 0.0936(17) Uani 1 1 d D U . . .
O00Q O 0.6228(7) 0.4150(5) 0.8517(3) 0.040(2) Uani 1 1 d . . . . .
O00R O 0.4667(6) 0.7383(5) 0.5952(3) 0.040(2) Uani 1 1 d . . . . .
O00S O 0.8193(6) 0.9324(6) 0.7770(3) 0.045(2) Uani 1 1 d . . . . .
C00U C 0.7145(5) 0.3357(5) 0.7542(3) 0.045(3) Uani 1 1 d . U . . .
C01E C 0.7382(6) 0.2725(6) 0.7838(3) 0.045(3) Uani 1 1 d G U . . .
H01E H 0.699424 0.252712 0.805516 0.054 Uiso 1 1 calc R . . . .
C03L C 0.8185(6) 0.2382(6) 0.7817(4) 0.069(5) Uani 1 1 d G U . . .
H03L H 0.834669 0.194995 0.801992 0.082 Uiso 1 1 calc R . . . .
C03U C 0.8752(5) 0.2672(7) 0.7500(4) 0.068(5) Uani 1 1 d G U . . .
H03U H 0.930106 0.243746 0.748597 0.082 Uiso 1 1 calc R . . . .
C03W C 0.8516(6) 0.3304(7) 0.7204(4) 0.073(5) Uani 1 1 d G U . . .
H03W H 0.890297 0.350215 0.698726 0.087 Uiso 1 1 calc R . . . .
C01K C 0.7712(7) 0.3647(6) 0.7225(3) 0.058(4) Uani 1 1 d G U . . .
H01K H 0.755051 0.407934 0.702249 0.070 Uiso 1 1 calc R . . . .
C00W C 0.4893(5) 0.9965(5) 0.7825(3) 0.045(3) Uani 1 1 d . U . . .
H00W H 0.508602 0.954468 0.802715 0.054 Uiso 1 1 calc R . . . .
C00T C 0.5430(4) 1.0280(5) 0.7500(3) 0.038(3) Uani 1 1 d G U . . .
C00V C 0.5146(5) 1.0895(5) 0.7203(3) 0.041(3) Uani 1 1 d G U . . .
H00V H 0.551345 1.111066 0.698128 0.049 Uiso 1 1 calc R . . . .
C032 C 0.4327(5) 1.1194(5) 0.7232(3) 0.050(4) Uani 1 1 d G U . . .
H032 H 0.413314 1.161461 0.702950 0.060 Uiso 1 1 calc R . . . .
C02Y C 0.3790(4) 1.0879(5) 0.7557(3) 0.046(3) Uani 1 1 d G U . . .
H02Y H 0.322926 1.108360 0.757653 0.055 Uiso 1 1 calc R . . . .
C02G C 0.4073(5) 1.0264(5) 0.7853(3) 0.046(3) Uani 1 1 d G U . . .
H02G H 0.370569 1.004863 0.807536 0.056 Uiso 1 1 calc R . . . .
C00Y C 0.3817(4) 0.7500(5) 0.5903(3) 0.037(3) Uani 1 1 d . U . . .
C01M C 0.3369(6) 0.7177(5) 0.5568(3) 0.047(3) Uani 1 1 d G U . . .
H01M H 0.365577 0.689900 0.534240 0.057 Uiso 1 1 calc R . . . .
C02E C 0.2501(6) 0.7259(6) 0.5564(3) 0.054(4) Uani 1 1 d G U . . .
H02E H 0.219505 0.703841 0.533507 0.065 Uiso 1 1 calc R . . . .
C02S C 0.2081(4) 0.7665(6) 0.5894(3) 0.055(4) Uani 1 1 d G U . . .
H02S H 0.148814 0.772197 0.589114 0.066 Uiso 1 1 calc R . . . .
C02B C 0.2529(5) 0.7989(5) 0.6229(3) 0.048(4) Uani 1 1 d G U . . .
H02B H 0.224193 0.826612 0.645455 0.058 Uiso 1 1 calc R . . . .
C01P C 0.3397(5) 0.7906(5) 0.6233(2) 0.037(3) Uani 1 1 d G U . . .
C010 C 0.7411(6) 0.9798(4) 0.6699(3) 0.041(3) Uani 1 1 d . U . . .
H010 H 0.734095 0.923689 0.672298 0.049 Uiso 1 1 calc R . . . .
C01J C 0.7869(6) 1.0138(5) 0.6347(3) 0.052(4) Uani 1 1 d G U . . .
H01J H 0.811123 0.980832 0.612967 0.063 Uiso 1 1 calc R . . . .
C031 C 0.7972(7) 1.0959(5) 0.6312(3) 0.058(4) Uani 1 1 d G U . . .
H031 H 0.828437 1.119143 0.607123 0.069 Uiso 1 1 calc R . . . .
C034 C 0.7617(7) 1.1442(4) 0.6630(3) 0.059(4) Uani 1 1 d G U . . .
H034 H 0.768723 1.200311 0.660611 0.070 Uiso 1 1 calc R . . . .
C02P C 0.7159(6) 1.1102(4) 0.6982(3) 0.040(3) Uani 1 1 d G U . . .
H02P H 0.691695 1.143169 0.719942 0.048 Uiso 1 1 calc R . . . .
C01L C 0.7057(5) 1.0281(4) 0.7017(3) 0.036(3) Uani 1 1 d G U . . .
C013 C 0.4429(6) 0.9245(5) 0.6268(3) 0.037(3) Uani 1 1 d . U . . .
C01D C 0.5201(6) 0.9544(6) 0.6363(3) 0.048(4) Uani 1 1 d G U . . .
H01D H 0.550117 0.933685 0.661693 0.057 Uiso 1 1 calc R . . . .
C030 C 0.5535(5) 1.0147(6) 0.6086(4) 0.065(5) Uani 1 1 d G U . . .
H030 H 0.606315 1.035101 0.615161 0.078 Uiso 1 1 calc R . . . .
C53 C 0.5097(7) 1.0450(6) 0.5715(3) 0.059(4) Uani 1 1 d G U . . .
H53 H 0.532478 1.086177 0.552582 0.071 Uiso 1 1 calc R . . . .
C69 C 0.4324(7) 1.0151(7) 0.5619(3) 0.078(6) Uani 1 1 d G U . . .
H69 H 0.402444 1.035836 0.536534 0.093 Uiso 1 1 calc R . . . .
C03D C 0.3990(5) 0.9549(6) 0.5896(4) 0.061(4) Uani 1 1 d G U . . .
H03D H 0.346244 0.934420 0.583065 0.073 Uiso 1 1 calc R . . . .
C01A C 0.5522(6) 0.6435(4) 0.5564(2) 0.035(3) Uani 1 1 d . U . . .
C01B C 0.6028(5) 0.6246(4) 0.5204(3) 0.034(3) Uani 1 1 d G U . . .
H01B H 0.629819 0.573135 0.519782 0.041 Uiso 1 1 calc R . . . .
C020 C 0.6138(6) 0.6808(5) 0.4853(2) 0.054(4) Uani 1 1 d G U . . .
H020 H 0.648408 0.667820 0.460703 0.065 Uiso 1 1 calc R . . . .
C02A C 0.5743(6) 0.7560(5) 0.4862(3) 0.050(4) Uani 1 1 d G U . . .
H02A H 0.581845 0.794480 0.462210 0.060 Uiso 1 1 calc R . . . .
C01T C 0.5237(6) 0.7750(4) 0.5222(3) 0.045(3) Uani 1 1 d G U . . .
H01T H 0.496692 0.826455 0.522795 0.054 Uiso 1 1 calc R . . . .
C014 C 0.5127(5) 0.7188(5) 0.5573(2) 0.039(3) Uani 1 1 d G U . . .
C01F C 0.2982(10) 0.8345(11) 0.7361(5) 0.057(4) Uani 1 1 d . U . . .
H01F H 0.322906 0.782158 0.740361 0.069 Uiso 1 1 calc R . . . .
C01G C 0.9291(6) 0.8966(4) 0.7280(3) 0.048(4) Uani 1 1 d . U . . .
C019 C 0.9920(6) 0.9154(5) 0.6974(3) 0.049(4) Uani 1 1 d G U . . .
H019 H 1.023480 0.873894 0.683882 0.059 Uiso 1 1 calc R . . . .
C03P C 1.0089(6) 0.9950(6) 0.6865(3) 0.066(5) Uani 1 1 d G U . . .
H03P H 1.051891 1.007848 0.665569 0.079 Uiso 1 1 calc R . . . .
C03E C 0.9629(7) 1.0557(4) 0.7062(4) 0.063(5) Uani 1 1 d G U . . .
H03E H 0.974406 1.110082 0.698762 0.076 Uiso 1 1 calc R . . . .
C02K C 0.9000(6) 1.0369(5) 0.7368(3) 0.050(4) Uani 1 1 d G U . . .
H02K H 0.868510 1.078364 0.750268 0.060 Uiso 1 1 calc R . . . .
C024 C 0.8831(5) 0.9573(5) 0.7477(3) 0.047(3) Uani 1 1 d G U . . .
C01O C 0.3071(5) 0.5138(6) 0.5584(2) 0.041(3) Uani 1 1 d . U . . .
H01O H 0.283008 0.502041 0.530955 0.049 Uiso 1 1 calc R . . . .
C02F C 0.2584(4) 0.5129(6) 0.5969(3) 0.053(4) Uani 1 1 d G U . . .
H02F H 0.201036 0.500612 0.595783 0.063 Uiso 1 1 calc R . . . .
C027 C 0.2937(5) 0.5301(6) 0.6370(2) 0.050(4) Uani 1 1 d G U . . .
H027 H 0.260420 0.529521 0.663346 0.060 Uiso 1 1 calc R . . . .
C01Q C 0.3777(5) 0.5481(5) 0.6387(2) 0.039(3) Uani 1 1 d G U . . .
H01Q H 0.401776 0.559859 0.666083 0.047 Uiso 1 1 calc R . . . .
C015 C 0.4264(4) 0.5490(5) 0.6001(3) 0.039(3) Uani 1 1 d G U . . .
C01C C 0.3911(5) 0.5318(6) 0.5600(2) 0.042(3) Uani 1 1 d G U . . .
H01C H 0.424367 0.532380 0.533692 0.051 Uiso 1 1 calc R . . . .
C023 C 0.6613(7) 0.4989(5) 0.9590(3) 0.052(4) Uani 1 1 d . U . . .
H023 H 0.640987 0.541950 0.975820 0.062 Uiso 1 1 calc R . . . .
C03M C 0.7262(7) 0.4484(6) 0.9753(3) 0.061(4) Uani 1 1 d G U . . .
H03M H 0.750128 0.456788 1.003213 0.073 Uiso 1 1 calc R . . . .
C02N C 0.7559(6) 0.3854(6) 0.9506(3) 0.064(5) Uani 1 1 d G U . . .
H02N H 0.800214 0.350854 0.961730 0.077 Uiso 1 1 calc R . . . .
C02H C 0.7208(7) 0.3731(5) 0.9097(3) 0.060(4) Uani 1 1 d G U . . .
H02H H 0.741158 0.330081 0.892854 0.072 Uiso 1 1 calc R . . . .
C026 C 0.6560(6) 0.4237(6) 0.8934(2) 0.046(3) Uani 1 1 d G U . . .
C01Y C 0.6262(6) 0.4866(5) 0.9181(3) 0.041(3) Uani 1 1 d G U . . .
C029 C 0.3230(10) 0.8843(10) 0.7003(5) 0.049(4) Uani 1 1 d . U . . .
C02C C 0.9519(8) 0.7159(6) 0.8292(4) 0.062(4) Uani 1 1 d . U . . .
H02C H 0.921329 0.673582 0.818519 0.074 Uiso 1 1 calc R . . . .
C01R C 0.9598(7) 0.7866(6) 0.8033(3) 0.045(3) Uani 1 1 d G U . . .
C02R C 1.0046(8) 0.8485(6) 0.8190(4) 0.069(5) Uani 1 1 d G U . . .
H02R H 1.009959 0.896834 0.801274 0.083 Uiso 1 1 calc R . . . .
C22 C 1.0414(9) 0.8398(7) 0.8606(4) 0.104(8) Uani 1 1 d G U . . .
H22 H 1.072005 0.882089 0.871336 0.125 Uiso 1 1 calc R . . . .
C5 C 1.0335(9) 0.7691(8) 0.8865(3) 0.079(6) Uani 1 1 d G U . . .
H5 H 1.058713 0.763092 0.914990 0.095 Uiso 1 1 calc R . . . .
C18 C 0.9888(9) 0.7071(7) 0.8709(4) 0.078(6) Uani 1 1 d G U . . .
H18 H 0.983376 0.658838 0.888582 0.093 Uiso 1 1 calc R . . . .
C02M C 0.4739(6) 0.2221(5) 0.8314(3) 0.057(4) Uani 1 1 d . U . . .
H02M H 0.439215 0.178785 0.826401 0.069 Uiso 1 1 calc R . . . .
C02J C 0.5075(6) 0.2665(5) 0.7956(2) 0.047(3) Uani 1 1 d G U . . .
H02J H 0.495882 0.253486 0.766132 0.057 Uiso 1 1 calc R . . . .
C012 C 0.5583(6) 0.3299(5) 0.8030(2) 0.040(3) Uani 1 1 d G U . . .
C00X C 0.5753(6) 0.3489(5) 0.8462(3) 0.038(3) Uani 1 1 d G U . . .
C01X C 0.5417(7) 0.3045(5) 0.8820(2) 0.046(3) Uani 1 1 d G U . . .
H01X H 0.553341 0.317536 0.911527 0.055 Uiso 1 1 calc R . . . .
C02W C 0.4910(7) 0.2411(5) 0.8746(3) 0.054(4) Uani 1 1 d G U . . .
H02W H 0.467945 0.210811 0.899099 0.065 Uiso 1 1 calc R . . . .
C02V C 0.7319(4) 0.4168(6) 0.5854(4) 0.056(4) Uani 1 1 d . U . . .
H02V H 0.790293 0.415926 0.590935 0.067 Uiso 1 1 calc R . . . .
C02U C 0.6811(5) 0.4808(5) 0.5981(3) 0.053(4) Uani 1 1 d G U . . .
H02U H 0.704701 0.523651 0.612420 0.064 Uiso 1 1 calc R . . . .
C01I C 0.5957(5) 0.4821(4) 0.5900(3) 0.031(3) Uani 1 1 d G U . . .
C018 C 0.5611(4) 0.4195(5) 0.5691(3) 0.040(3) Uani 1 1 d G U . . .
H018 H 0.502781 0.420370 0.563499 0.048 Uiso 1 1 calc R . . . .
C01Z C 0.6120(6) 0.3555(4) 0.5563(3) 0.046(3) Uani 1 1 d G U . . .
H01Z H 0.588371 0.312645 0.542014 0.055 Uiso 1 1 calc R . . . .
C02I C 0.6974(5) 0.3542(5) 0.5645(3) 0.059(4) Uani 1 1 d G U . . .
H02I H 0.732127 0.310421 0.555731 0.071 Uiso 1 1 calc R . . . .
C02X C 0.4325(6) 0.6922(6) 0.9880(3) 0.057(4) Uani 1 1 d . U . . .
H02X H 0.381418 0.695650 1.004321 0.069 Uiso 1 1 calc R . . . .
C02D C 0.4461(5) 0.6317(5) 0.9588(3) 0.050(4) Uani 1 1 d G U . . .
H02D H 0.404387 0.593856 0.955053 0.060 Uiso 1 1 calc R . . . .
C025 C 0.5209(6) 0.6266(5) 0.9349(3) 0.041(3) Uani 1 1 d G U . . .
C039 C 0.5819(5) 0.6820(6) 0.9404(3) 0.059(4) Uani 1 1 d G U . . .
H039 H 0.633017 0.678542 0.924060 0.071 Uiso 1 1 calc R . . . .
C03S C 0.5683(7) 0.7425(6) 0.9696(4) 0.067(5) Uani 1 1 d G U . . .
H03S H 0.610049 0.780337 0.973328 0.081 Uiso 1 1 calc R . . . .
C03A C 0.4936(7) 0.7476(6) 0.9935(3) 0.064(4) Uani 1 1 d G U . . .
H03A H 0.484250 0.788892 1.013459 0.076 Uiso 1 1 calc R . . . .
C035 C 0.2857(10) 0.9594(9) 0.6893(6) 0.051(4) Uani 1 1 d . U . . .
H035 H 0.303783 0.991499 0.664233 0.062 Uiso 1 1 calc R . . . .
C036 C 0.5442(7) 0.2608(5) 0.6481(3) 0.056(4) Uani 1 1 d . U . . .
H036 H 0.567455 0.220095 0.630484 0.067 Uiso 1 1 calc R . . . .
C03H C 0.4638(7) 0.2920(6) 0.6397(3) 0.064(5) Uani 1 1 d G U . . .
H03H H 0.432199 0.272745 0.616349 0.077 Uiso 1 1 calc R . . . .
C03B C 0.4297(5) 0.3516(6) 0.6655(4) 0.062(4) Uani 1 1 d G U . . .
H03B H 0.374813 0.372931 0.659749 0.075 Uiso 1 1 calc R . . . .
C01N C 0.4760(6) 0.3798(5) 0.6997(3) 0.054(4) Uani 1 1 d G U . . .
H01N H 0.452682 0.420469 0.717285 0.064 Uiso 1 1 calc R . . . .
C00Z C 0.5563(6) 0.3485(5) 0.7081(3) 0.038(3) Uani 1 1 d G U . . .
C011 C 0.5904(5) 0.2890(5) 0.6823(3) 0.048(4) Uani 1 1 d G U . . .
H011 H 0.645325 0.267633 0.688022 0.057 Uiso 1 1 calc R . . . .
C03F C 0.7882(6) 1.0663(6) 0.8685(3) 0.064(5) Uani 1 1 d . U . . .
H03F H 0.817770 1.083238 0.893279 0.077 Uiso 1 1 calc R . . . .
C02O C 0.8267(5) 1.0132(6) 0.8402(3) 0.057(4) Uani 1 1 d G U . . .
H02O H 0.882465 0.993977 0.845481 0.068 Uiso 1 1 calc R . . . .
C01V C 0.7834(5) 0.9884(5) 0.8040(3) 0.047(3) Uani 1 1 d G U . . .
C016 C 0.7018(5) 1.0166(5) 0.7962(3) 0.038(3) Uani 1 1 d G U . . .
C01H C 0.6634(5) 1.0696(5) 0.8246(3) 0.040(3) Uani 1 1 d G U . . .
H01H H 0.607557 1.088842 0.819223 0.048 Uiso 1 1 calc R . . . .
C02L C 0.7066(6) 1.0944(5) 0.8607(3) 0.054(4) Uani 1 1 d G U . . .
H02L H 0.680314 1.130670 0.880150 0.065 Uiso 1 1 calc R . . . .
C2 C 1.1209(5) 0.6688(8) 0.6984(4) 0.077(6) Uani 1 1 d . U . . .
H2 H 1.175869 0.653034 0.707741 0.093 Uiso 1 1 calc R . . . .
C03V C 1.0933(7) 0.6491(7) 0.6570(4) 0.070(5) Uani 1 1 d G U . . .
H03V H 1.129508 0.619990 0.637990 0.084 Uiso 1 1 calc R . . . .
C033 C 1.0129(7) 0.6721(7) 0.6433(3) 0.063(5) Uani 1 1 d G U . . .
H033 H 0.994054 0.658703 0.614959 0.076 Uiso 1 1 calc R . . . .
C022 C 0.9600(5) 0.7147(6) 0.6710(3) 0.052(4) Uani 1 1 d G U . . .
H022 H 0.904959 0.730459 0.661677 0.062 Uiso 1 1 calc R . . . .
C028 C 0.9875(6) 0.7344(6) 0.7125(3) 0.044(3) Uani 1 1 d G U . . .
C03Q C 1.0680(6) 0.7114(7) 0.7261(3) 0.066(5) Uani 1 1 d G U . . .
H03Q H 1.086773 0.724791 0.754461 0.079 Uiso 1 1 calc R . . . .
C4 C 0.2363(14) 0.8616(13) 0.7661(7) 0.078(6) Uani 1 1 d . U . . .
H4 H 0.221785 0.828562 0.791477 0.094 Uiso 1 1 calc R . . . .
C33 C 0.1961(15) 0.9372(14) 0.7587(8) 0.088(6) Uani 1 1 d . U . . .
H33 H 0.155624 0.957533 0.778888 0.105 Uiso 1 1 calc R . . . .
C127 C 0.2215(12) 0.9845(12) 0.7163(7) 0.071(5) Uani 1 1 d . U . . .
H127 H 0.191841 1.033292 0.708358 0.085 Uiso 1 1 calc R . . . .
C0AA C 0.4043(7) 0.4844(7) 0.8568(3) 0.062(4) Uani 1 1 d . U . . .
H0AA H 0.418393 0.515098 0.830501 0.075 Uiso 1 1 calc R . . . .
C63 C 0.3354(7) 0.4361(8) 0.8574(3) 0.077(6) Uani 1 1 d G U . . .
H63 H 0.302476 0.433886 0.831494 0.093 Uiso 1 1 calc R . . . .
C109 C 0.3148(6) 0.3911(7) 0.8959(4) 0.073(5) Uani 1 1 d G U . . .
H109 H 0.267702 0.358153 0.896266 0.087 Uiso 1 1 calc R . . . .
C54 C 0.3630(7) 0.3944(6) 0.9337(3) 0.062(4) Uani 1 1 d G U . . .
H54 H 0.348844 0.363631 0.960046 0.074 Uiso 1 1 calc R . . . .
C01W C 0.4318(6) 0.4426(6) 0.9332(3) 0.046(3) Uani 1 1 d G U . . .
H01W H 0.464760 0.444842 0.959054 0.055 Uiso 1 1 calc R . . . .
C01S C 0.4525(5) 0.4876(5) 0.8947(3) 0.037(3) Uani 1 1 d G U . . .
C1 C 0.7635(9) 0.7562(7) 0.5646(4) 0.050(4) Uani 1 1 d D U . . .
C2AA C 0.7930(10) 0.6801(7) 0.5790(5) 0.059(4) Uani 1 1 d D U . . .
H2AA H 0.785579 0.662364 0.609256 0.071 Uiso 1 1 calc R . . . .
C3 C 0.7787(10) 0.7798(9) 0.5203(4) 0.075(5) Uani 1 1 d D U . . .
H3 H 0.760264 0.831491 0.509081 0.090 Uiso 1 1 calc R . . . .
N6 N 0.8474(10) 0.6568(9) 0.5086(4) 0.087(6) Uani 1 1 d D . . . .
C11 C 0.8207(11) 0.7280(8) 0.4925(5) 0.077(6) Uani 1 1 d D U . . .
H11 H 0.830142 0.743836 0.462137 0.092 Uiso 1 1 calc R . . . .
C1AA C 0.8332(12) 0.6295(9) 0.5499(4) 0.072(5) Uani 1 1 d D U . . .
H1AA H 0.850087 0.576420 0.559450 0.087 Uiso 1 1 calc R . . . .
C6 C 1.0227(7) 0.4944(9) 0.7546(4) 0.0587(9) Uani 1 1 d D U . . .
H6 H 1.030362 0.507419 0.784566 0.070 Uiso 1 1 calc R . . . .
C3AA C 0.9441(7) 0.5076(8) 0.6888(3) 0.0585(9) Uani 1 1 d D U . . .
C32 C 0.9512(7) 0.5251(8) 0.7331(3) 0.0585(9) Uani 1 1 d D U . . .
H32 H 0.909646 0.556284 0.747753 0.070 Uiso 1 1 calc R . . . .
C40 C 1.0770(7) 0.4417(9) 0.6931(3) 0.0588(9) Uani 1 1 d D U . . .
H40 H 1.125128 0.420912 0.678230 0.071 Uiso 1 1 calc R . . . .
N42 N 1.0808(7) 0.4483(8) 0.7364(3) 0.0589(9) Uani 1 1 d D U . . .
C4AA C 1.0066(7) 0.4632(8) 0.6679(4) 0.0585(9) Uani 1 1 d D U . . .
H4AA H 1.001544 0.448501 0.638103 0.070 Uiso 1 1 calc R . . . .
C7 C 0.8153(15) 0.6407(11) 0.9392(5) 0.125(4) Uani 1 1 d D U . . .
H7 H 0.783074 0.687121 0.946282 0.150 Uiso 1 1 calc R . . . .
C38 C 0.8491(7) 0.5429(7) 0.8859(4) 0.118(3) Uani 1 1 d D U . . .
C44 C 0.8044(12) 0.6150(9) 0.8956(4) 0.119(3) Uani 1 1 d D U . . .
H44 H 0.769744 0.643967 0.874408 0.143 Uiso 1 1 calc R . . . .
N55 N 0.8645(14) 0.6089(12) 0.9720(6) 0.127(4) Uani 1 1 d D U . . .
C76 C 0.8998(12) 0.5036(10) 0.9195(4) 0.118(3) Uani 1 1 d D U . . .
H76 H 0.929742 0.454717 0.914710 0.141 Uiso 1 1 calc R . . . .
C138 C 0.9033(15) 0.5407(12) 0.9601(5) 0.127(4) Uani 1 1 d D U . . .
H138 H 0.937816 0.513922 0.982102 0.152 Uiso 1 1 calc R . . . .
N37 N 0.5564(14) 0.9799(13) 0.9443(8) 0.133(4) Uani 1 1 d D U . . .
C5AA C 0.6761(9) 0.8789(11) 0.9026(5) 0.126(3) Uani 1 1 d D U . . .
C68 C 0.5367(10) 0.9381(15) 0.9093(8) 0.132(4) Uani 1 1 d D U . . .
H68 H 0.480343 0.940878 0.899562 0.158 Uiso 1 1 calc R . . . .
C70 C 0.5947(9) 0.8910(13) 0.8864(6) 0.126(3) Uani 1 1 d D U . . .
H70 H 0.579076 0.867327 0.859952 0.152 Uiso 1 1 calc R . . . .
C108 C 0.6942(11) 0.9173(12) 0.9414(6) 0.127(3) Uani 1 1 d D U . . .
H108 H 0.748648 0.911628 0.953742 0.152 Uiso 1 1 calc R . . . .
C114 C 0.6323(13) 0.9637(15) 0.9618(7) 0.133(4) Uani 1 1 d D U . . .
H114 H 0.644560 0.984941 0.989413 0.159 Uiso 1 1 calc R . . . .
N9AA N 0.2196(10) 0.6635(9) 0.9011(5) 0.084(3) Uani 1 1 d D U . . .
C6AA C 0.3452(9) 0.7668(8) 0.8667(4) 0.075(3) Uani 1 1 d D U . . .
C8AA C 0.2629(9) 0.6495(8) 0.8640(5) 0.080(3) Uani 1 1 d D U . . .
H8AA H 0.250688 0.602914 0.849041 0.095 Uiso 1 1 calc R . . . .
C0BA C 0.3026(10) 0.7809(9) 0.9064(5) 0.077(3) Uani 1 1 d D U . . .
H0BA H 0.315384 0.825591 0.922862 0.092 Uiso 1 1 calc R . . . .
C7AA C 0.3253(9) 0.6986(7) 0.8454(4) 0.079(3) Uani 1 1 d D U . . .
H7AA H 0.353400 0.685373 0.818696 0.095 Uiso 1 1 calc R . . . .
C8 C 0.2411(10) 0.7286(10) 0.9218(5) 0.083(3) Uani 1 1 d D U . . .
H8 H 0.212522 0.739893 0.948660 0.099 Uiso 1 1 calc R . . . .

loop_
_atom_site_aniso_label
_atom_site_aniso_U_11
_atom_site_aniso_U_22
_atom_site_aniso_U_33
_atom_site_aniso_U_23
_atom_site_aniso_U_13
_atom_site_aniso_U_12
Au01 0.0259(3) 0.0206(3) 0.0243(3) 0.00194(18) 0.0063(2) 0.00434(19)
Au02 0.0267(3) 0.0243(3) 0.0279(3) 0.00269(18) 0.0056(2) 0.00577(19)
Au03 0.0286(3) 0.0210(2) 0.0329(3) 0.00082(19) 0.0062(2) 0.00325(19)
Au04 0.0386(3) 0.0196(3) 0.0302(3) 0.00189(19) 0.0065(2) 0.0056(2)
Au05 0.0316(3) 0.0246(3) 0.0250(3) -0.00105(18) 0.0049(2) 0.00428(19)
Au06 0.0383(3) 0.0279(3) 0.0241(3) 0.00400(19) 0.0070(2) 0.0028(2)
Au07 0.0242(3) 0.0307(3) 0.0395(3) 0.0019(2) 0.0058(2) 0.0038(2)
Au08 0.0410(3) 0.0375(3) 0.0403(3) 0.0028(2) 0.0101(3) 0.0036(2)
Au09 0.0402(3) 0.0416(3) 0.0459(3) 0.0074(3) 0.0010(3) 0.0069(3)
Au0A 0.0465(4) 0.0389(3) 0.0429(3) 0.0003(2) 0.0132(3) 0.0057(3)
Au0B 0.0550(4) 0.0485(4) 0.0451(4) -0.0001(3) 0.0004(3) -0.0021(3)
Au0C 0.0490(4) 0.0486(4) 0.0574(4) -0.0009(3) 0.0112(3) 0.0097(3)
Ag0D 0.0228(4) 0.0223(4) 0.0232(4) 0.0032(3) 0.0079(3) 0.0008(3)
P00E 0.0319(17) 0.0215(15) 0.0453(19) -0.0007(13) 0.0090(14) 0.0007(12)
P00F 0.0338(17) 0.0310(16) 0.0272(16) -0.0004(12) 0.0067(13) 0.0038(13)
P00G 0.0280(16) 0.0311(16) 0.0351(17) 0.0004(13) -0.0004(13) 0.0061(12)
P00H 0.047(2) 0.0229(16) 0.0373(18) 0.0003(12) 0.0064(15) 0.0044(13)
P00I 0.052(2) 0.0359(18) 0.0241(16) 0.0058(13) 0.0089(15) 0.0048(15)
P00J 0.0222(16) 0.0399(19) 0.054(2) 0.0025(15) 0.0053(15) 0.0018(13)
S00K 0.0470(17) 0.0589(18) 0.0637(18) -0.0044(15) 0.0147(15) 0.0097(14)
S00L 0.064(2) 0.0412(19) 0.042(2) 0.0035(15) 0.0180(18) -0.0029(17)
Cl00 0.0356(19) 0.085(3) 0.045(2) 0.0009(18) 0.0065(15) -0.0118(18)
S00N 0.060(2) 0.055(2) 0.065(2) -0.0084(18) 0.031(2) 0.0047(18)
S00O 0.070(3) 0.081(3) 0.080(3) 0.031(2) -0.016(2) 0.015(2)
S00P 0.124(4) 0.090(3) 0.070(3) -0.009(2) -0.020(3) -0.037(3)
O00Q 0.057(6) 0.032(5) 0.031(5) 0.003(4) 0.007(4) 0.000(4)
O00R 0.044(6) 0.038(5) 0.036(5) -0.008(4) 0.007(4) 0.017(4)
O00S 0.036(5) 0.037(5) 0.061(6) -0.009(4) 0.008(5) -0.003(4)
C00U 0.049(7) 0.034(6) 0.051(7) 0.000(5) -0.004(6) 0.000(5)
C01E 0.050(7) 0.039(6) 0.045(7) 0.000(5) 0.004(6) 0.008(5)
C03L 0.067(8) 0.059(8) 0.079(9) -0.002(7) -0.003(7) 0.008(7)
C03U 0.059(8) 0.057(8) 0.087(9) -0.006(7) 0.008(7) 0.008(7)
C03W 0.065(8) 0.065(8) 0.086(9) 0.007(7) 0.017(7) 0.003(7)
C01K 0.059(8) 0.046(7) 0.068(8) -0.003(6) 0.015(7) 0.007(6)
C00W 0.042(7) 0.040(6) 0.052(7) 0.004(5) 0.006(6) -0.004(5)
C00T 0.041(6) 0.026(5) 0.046(6) 0.005(5) 0.008(5) 0.005(5)
C00V 0.042(6) 0.038(6) 0.043(6) 0.007(5) 0.001(5) 0.002(5)
C032 0.053(7) 0.040(6) 0.058(7) -0.004(6) -0.001(6) 0.004(6)
C02Y 0.042(7) 0.038(6) 0.058(7) -0.009(5) 0.003(6) 0.012(5)
C02G 0.032(6) 0.045(7) 0.061(7) -0.007(6) 0.012(6) 0.001(5)
C00Y 0.037(6) 0.033(6) 0.041(6) -0.001(5) -0.002(5) 0.003(5)
C01M 0.051(7) 0.042(6) 0.048(7) -0.008(5) -0.002(6) 0.005(6)
C02E 0.057(7) 0.054(7) 0.050(7) 0.004(6) -0.015(6) -0.002(6)
C02S 0.041(7) 0.058(7) 0.065(8) -0.001(6) -0.010(6) -0.003(6)
C02B 0.050(7) 0.045(7) 0.048(7) 0.010(5) 0.000(6) 0.001(6)
C01P 0.040(6) 0.038(6) 0.033(6) 0.005(5) 0.000(5) -0.007(5)
C010 0.040(6) 0.045(6) 0.038(6) 0.000(5) 0.012(5) -0.005(5)
C01J 0.045(7) 0.056(7) 0.054(7) 0.009(6) 0.018(6) -0.002(6)
C031 0.065(8) 0.056(7) 0.052(7) 0.001(6) 0.006(6) -0.013(6)
C034 0.057(8) 0.046(7) 0.072(8) 0.006(6) 0.009(7) -0.011(6)
C02P 0.041(6) 0.024(5) 0.053(7) 0.007(5) 0.009(5) -0.006(5)
C01L 0.034(6) 0.031(6) 0.044(6) -0.006(5) 0.002(5) 0.005(5)
C013 0.034(6) 0.029(6) 0.049(6) 0.001(5) -0.008(5) 0.003(5)
C01D 0.049(7) 0.045(7) 0.047(7) 0.008(5) -0.007(6) 0.003(6)
C030 0.072(8) 0.061(8) 0.059(8) 0.017(6) -0.005(7) -0.009(7)
C53 0.063(8) 0.051(7) 0.062(8) 0.012(6) -0.003(7) -0.003(6)
C69 0.079(9) 0.065(8) 0.086(9) 0.009(7) -0.004(8) 0.006(7)
C03D 0.064(8) 0.054(7) 0.062(8) 0.017(6) -0.009(7) -0.009(6)
C01A 0.041(6) 0.034(6) 0.030(6) 0.002(5) -0.004(5) 0.002(5)
C01B 0.033(6) 0.038(6) 0.031(6) -0.001(5) 0.006(5) -0.001(5)
C020 0.058(8) 0.059(7) 0.047(7) -0.007(6) 0.002(6) -0.011(6)
C02A 0.059(8) 0.047(7) 0.044(7) -0.003(5) 0.001(6) -0.003(6)
C01T 0.049(7) 0.044(6) 0.042(6) 0.002(5) -0.006(6) 0.000(5)
C014 0.046(7) 0.037(6) 0.034(6) 0.000(5) -0.003(5) -0.001(5)
C01F 0.042(7) 0.076(8) 0.054(7) -0.011(6) 0.011(6) 0.013(6)
C01G 0.042(7) 0.046(7) 0.057(7) -0.002(6) -0.005(6) -0.007(6)
C019 0.036(6) 0.048(7) 0.064(7) -0.001(6) 0.003(6) -0.010(5)
C03P 0.057(8) 0.063(8) 0.075(8) 0.009(7) 0.006(7) -0.004(7)
C03E 0.064(8) 0.057(8) 0.069(8) 0.000(6) 0.004(7) -0.009(7)
C02K 0.036(6) 0.044(7) 0.069(8) 0.005(6) 0.004(6) -0.005(5)
C024 0.041(7) 0.043(6) 0.056(7) -0.003(6) 0.001(6) -0.005(5)
C01O 0.041(6) 0.041(6) 0.042(6) -0.019(5) 0.004(5) 0.006(5)
C02F 0.040(7) 0.054(7) 0.065(8) -0.016(6) 0.009(6) -0.008(6)
C027 0.040(7) 0.053(7) 0.055(7) -0.002(6) 0.004(6) 0.003(6)
C01Q 0.033(6) 0.042(6) 0.041(6) -0.010(5) 0.000(5) 0.013(5)
C015 0.045(7) 0.032(6) 0.040(6) -0.001(5) -0.001(5) -0.002(5)
C01C 0.042(6) 0.039(6) 0.045(6) -0.007(5) 0.008(5) 0.004(5)
C023 0.063(8) 0.045(7) 0.047(7) 0.004(6) -0.007(6) 0.002(6)
C03M 0.063(8) 0.064(8) 0.056(7) 0.000(6) -0.008(7) 0.006(7)
C02N 0.066(8) 0.069(8) 0.057(8) 0.001(7) -0.007(7) 0.008(7)
C02H 0.061(8) 0.058(7) 0.059(8) 0.005(6) -0.001(7) 0.006(6)
C026 0.043(7) 0.043(6) 0.050(7) -0.002(5) 0.004(6) 0.003(5)
C01Y 0.052(7) 0.037(6) 0.034(6) 0.001(5) 0.008(5) -0.002(5)
C029 0.044(7) 0.056(7) 0.048(7) -0.011(6) -0.011(6) 0.011(6)
C02C 0.058(8) 0.063(8) 0.064(8) 0.005(6) -0.010(7) -0.006(6)
C01R 0.034(6) 0.055(7) 0.048(7) -0.005(6) 0.001(5) 0.003(5)
C02R 0.064(8) 0.067(8) 0.075(9) -0.001(7) -0.011(7) 0.008(7)
C22 0.095(11) 0.116(11) 0.104(11) -0.020(9) -0.024(9) -0.002(9)
C5 0.077(9) 0.086(9) 0.074(9) 0.000(7) -0.012(8) -0.003(8)
C18 0.076(9) 0.078(9) 0.078(9) 0.003(7) -0.003(8) -0.006(7)
C02M 0.063(8) 0.046(7) 0.063(8) 0.001(6) 0.007(7) -0.005(6)
C02J 0.050(7) 0.047(7) 0.045(7) -0.002(5) 0.006(6) -0.001(6)
C012 0.046(7) 0.028(6) 0.046(6) -0.001(5) 0.007(5) 0.001(5)
C00X 0.042(6) 0.030(6) 0.041(6) -0.006(5) 0.004(5) 0.002(5)
C01X 0.061(7) 0.033(6) 0.042(6) -0.001(5) 0.014(6) 0.001(6)
C02W 0.069(8) 0.043(7) 0.050(7) 0.002(6) 0.016(6) -0.002(6)
C02V 0.053(7) 0.055(7) 0.061(7) -0.027(6) 0.004(6) 0.008(6)
C02U 0.048(7) 0.051(7) 0.060(7) -0.016(6) -0.003(6) 0.011(6)
C01I 0.034(6) 0.030(5) 0.028(5) -0.002(4) 0.007(5) 0.008(5)
C018 0.044(6) 0.037(6) 0.038(6) 0.001(5) 0.003(5) -0.001(5)
C01Z 0.055(7) 0.035(6) 0.048(7) -0.006(5) 0.006(6) -0.001(5)
C02I 0.055(8) 0.062(8) 0.059(7) -0.012(6) 0.006(6) 0.013(6)
C02X 0.063(8) 0.053(7) 0.055(7) 0.002(6) 0.007(6) 0.008(6)
C02D 0.056(7) 0.054(7) 0.038(6) 0.010(6) 0.004(6) 0.003(6)
C025 0.050(7) 0.044(6) 0.027(6) 0.008(5) 0.001(5) 0.014(5)
C039 0.074(8) 0.051(7) 0.053(7) -0.005(6) 0.019(7) -0.014(6)
C03S 0.085(9) 0.060(8) 0.057(8) -0.003(6) 0.010(7) -0.006(7)
C03A 0.081(9) 0.056(7) 0.054(7) -0.007(6) 0.014(7) 0.005(7)
C035 0.040(7) 0.049(7) 0.067(8) -0.016(6) 0.012(6) -0.002(6)
C036 0.082(9) 0.039(7) 0.047(7) -0.002(6) 0.005(7) -0.007(6)
C03H 0.080(9) 0.060(8) 0.053(7) -0.001(6) -0.006(7) -0.011(7)
C03B 0.068(8) 0.048(7) 0.070(8) -0.002(6) -0.010(7) -0.003(6)
C01N 0.063(8) 0.043(7) 0.055(7) -0.005(6) -0.002(6) -0.004(6)
C00Z 0.051(7) 0.024(5) 0.039(6) 0.003(5) 0.007(5) -0.006(5)
C011 0.059(7) 0.042(6) 0.042(6) 0.007(5) -0.001(6) 0.002(6)
C03F 0.063(8) 0.063(8) 0.067(8) -0.001(7) -0.005(7) -0.008(7)
C02O 0.052(7) 0.059(7) 0.060(8) -0.010(6) -0.006(6) -0.002(6)
C01V 0.056(7) 0.037(6) 0.048(7) -0.002(5) -0.004(6) -0.011(6)
C016 0.034(6) 0.034(6) 0.046(6) 0.001(5) 0.001(5) 0.000(5)
C01H 0.043(6) 0.033(6) 0.043(6) 0.001(5) 0.008(5) 0.000(5)
C02L 0.061(8) 0.047(7) 0.054(7) -0.007(6) 0.007(6) -0.004(6)
C2 0.067(9) 0.074(9) 0.089(9) 0.002(7) 0.013(7) 0.015(7)
C03V 0.068(8) 0.067(8) 0.074(9) -0.005(7) 0.010(7) 0.011(7)
C033 0.060(8) 0.062(8) 0.069(8) -0.015(7) 0.019(7) -0.007(7)
C022 0.041(7) 0.048(7) 0.066(8) -0.006(6) 0.016(6) 0.002(6)
C028 0.031(6) 0.045(6) 0.055(7) 0.004(5) 0.015(5) 0.007(5)
C03Q 0.050(8) 0.066(8) 0.081(9) -0.005(7) 0.004(7) 0.015(7)
C4 0.068(9) 0.090(9) 0.076(9) -0.004(8) 0.009(7) 0.009(8)
C33 0.079(10) 0.088(10) 0.098(10) -0.022(8) -0.002(8) 0.009(8)
C127 0.052(8) 0.069(8) 0.091(9) -0.011(7) 0.000(7) 0.010(7)
C0AA 0.052(7) 0.065(8) 0.066(8) 0.022(7) 0.003(7) -0.001(6)
C63 0.069(9) 0.086(9) 0.077(9) 0.005(7) -0.011(7) -0.015(7)
C109 0.064(8) 0.077(9) 0.077(9) 0.006(7) 0.002(7) -0.013(7)
C54 0.064(8) 0.057(7) 0.064(8) 0.007(6) 0.016(7) -0.014(7)
C01W 0.052(7) 0.044(6) 0.041(6) 0.002(5) 0.007(6) 0.004(6)
C01S 0.044(6) 0.038(6) 0.029(6) 0.005(5) 0.013(5) -0.001(5)
C1 0.050(7) 0.056(7) 0.043(7) 0.005(6) 0.001(6) -0.017(6)
C2AA 0.063(8) 0.055(7) 0.059(7) -0.012(6) 0.012(6) 0.010(6)
C3 0.078(9) 0.080(9) 0.065(8) 0.004(7) 0.019(7) -0.005(7)
N6 0.068(11) 0.151(18) 0.042(8) -0.022(9) 0.026(8) 0.010(11)
C11 0.080(9) 0.084(9) 0.067(8) -0.011(7) 0.013(7) 0.006(8)
C1AA 0.073(9) 0.083(9) 0.060(8) -0.014(7) 0.018(7) 0.012(7)
C6 0.0489(18) 0.0607(19) 0.0655(19) -0.0038(16) 0.0141(16) 0.0092(15)
C3AA 0.0486(17) 0.0605(18) 0.0652(19) -0.0039(16) 0.0142(16) 0.0092(15)
C32 0.0487(17) 0.0605(18) 0.0653(19) -0.0039(16) 0.0142(16) 0.0092(15)
C40 0.0489(18) 0.0608(19) 0.0656(19) -0.0038(16) 0.0142(16) 0.0092(15)
N42 0.0490(18) 0.0608(18) 0.0656(19) -0.0038(16) 0.0141(16) 0.0092(15)
C4AA 0.0486(17) 0.0605(18) 0.0653(19) -0.0039(16) 0.0142(16) 0.0092(15)
C7 0.121(6) 0.128(6) 0.125(6) 0.000(5) 0.003(5) -0.004(5)
C38 0.114(5) 0.120(5) 0.119(5) 0.007(5) -0.001(5) -0.001(4)
C44 0.114(5) 0.122(5) 0.120(5) 0.006(5) -0.001(5) -0.002(4)
N55 0.123(5) 0.130(5) 0.127(5) 0.002(5) 0.002(5) -0.005(5)
C76 0.115(5) 0.121(5) 0.116(5) 0.006(4) -0.002(5) 0.000(4)
C138 0.123(6) 0.129(6) 0.126(6) 0.004(5) -0.001(5) -0.004(5)
N37 0.141(6) 0.135(6) 0.125(5) -0.011(5) 0.001(5) -0.010(5)
C5AA 0.136(5) 0.127(5) 0.117(5) -0.009(4) -0.004(5) -0.013(5)
C68 0.139(6) 0.133(6) 0.124(6) -0.012(5) -0.001(5) -0.008(5)
C70 0.137(5) 0.127(5) 0.117(5) -0.011(4) -0.003(5) -0.013(5)
C108 0.138(5) 0.128(5) 0.117(5) -0.011(4) -0.004(5) -0.012(5)
C114 0.141(6) 0.134(6) 0.124(6) -0.010(5) 0.000(5) -0.008(5)
N9AA 0.073(5) 0.084(5) 0.092(5) 0.006(5) 0.022(5) 0.003(5)
C6AA 0.069(4) 0.074(4) 0.080(5) -0.001(4) 0.017(4) 0.003(4)
C8AA 0.073(5) 0.079(5) 0.085(5) -0.002(4) 0.018(4) 0.001(4)
C0BA 0.072(4) 0.078(4) 0.079(5) 0.000(4) 0.020(4) 0.000(4)
C7AA 0.074(5) 0.079(5) 0.084(5) -0.001(4) 0.018(4) -0.001(4)
C8 0.075(5) 0.087(5) 0.085(5) 0.001(4) 0.018(4) 0.000(4)

loop_
_atom_type_symbol
_atom_type_description
_atom_type_scat_dispersion_real
_atom_type_scat_dispersion_imag
_atom_type_scat_source
C C 0.0181 0.0091 'International Tables Vol C Tables 4.2.6.8 and 6.1.1.4'
H H 0.0000 0.0000 'International Tables Vol C Tables 4.2.6.8 and 6.1.1.4'
Ag Ag 0.1306 4.2820 'International Tables Vol C Tables 4.2.6.8 and 6.1.1.4'
Au Au -4.4197 7.2980 'International Tables Vol C Tables 4.2.6.8 and 6.1.1.4'
Cl Cl 0.3639 0.7018 'International Tables Vol C Tables 4.2.6.8 and 6.1.1.4'
N N 0.0311 0.0180 'International Tables Vol C Tables 4.2.6.8 and 6.1.1.4'
O O 0.0492 0.0322 'International Tables Vol C Tables 4.2.6.8 and 6.1.1.4'
P P 0.2955 0.4335 'International Tables Vol C Tables 4.2.6.8 and 6.1.1.4'
S S 0.3331 0.5567 'International Tables Vol C Tables 4.2.6.8 and 6.1.1.4'

loop_
_geom_angle_atom_site_label_1
_geom_angle_atom_site_label_2
_geom_angle_atom_site_label_3
_geom_angle
_geom_angle_site_symmetry_1
_geom_angle_site_symmetry_3
_geom_angle_publ_flag
Au02 Au01 Au03 63.84(2) . . ?
Au02 Au01 Au04 116.27(2) . . ?
Au02 Au01 Au05 64.52(2) . . ?
Au02 Au01 Au06 115.69(2) . . ?
Au02 Au01 Au07 116.88(2) . . ?
Au02 Au01 Au08 64.57(2) . . ?
Au02 Au01 Au09 178.27(2) . . ?
Au02 Au01 Au0A 63.66(2) . . ?
Au02 Au01 Au0B 116.54(3) . . ?
Au02 Au01 Au0C 119.20(3) . . ?
Au02 Au01 Ag0D 62.67(2) . . ?
Au03 Au01 Au05 117.43(2) . . ?
Au03 Au01 Au06 115.11(2) . . ?
Au03 Au01 Au07 62.95(2) . . ?
Au03 Au01 Au08 64.41(2) . . ?
Au03 Au01 Au09 116.05(3) . . ?
Au03 Au01 Au0A 63.76(2) . . ?
Au03 Au01 Au0B 62.78(2) . . ?
Au03 Au01 Au0C 116.71(3) . . ?
Au03 Au01 Ag0D 116.32(3) . . ?
Au04 Au01 Au03 178.18(2) . . ?
Au04 Au01 Au05 63.78(2) . . ?
Au04 Au01 Au06 63.13(2) . . ?
Au04 Au01 Au07 117.98(2) . . ?
Au04 Au01 Au08 117.36(2) . . ?
Au04 Au01 Au09 63.77(2) . . ?
Au04 Au01 Au0A 114.55(3) . . ?
Au04 Au01 Au0B 116.05(3) . . ?
Au04 Au01 Au0C 64.94(2) . . ?
Au04 Au01 Ag0D 62.74(2) . . ?
Au05 Au01 Au07 116.45(2) . . ?
Au05 Au01 Au08 63.06(2) . . ?
Au05 Au01 Au09 116.58(2) . . ?
Au05 Au01 Au0A 117.88(3) . . ?
Au05 Au01 Au0B 178.49(3) . . ?
Au05 Au01 Au0C 64.66(2) . . ?
Au05 Au01 Ag0D 64.03(3) . . ?
Au06 Au01 Au05 117.58(2) . . ?
Au06 Au01 Au07 115.93(2) . . ?
Au06 Au01 Au08 179.35(3) . . ?
Au06 Au01 Au09 62.69(2) . . ?
Au06 Au01 Au0A 61.81(2) . . ?
Au06 Au01 Au0B 63.14(2) . . ?
Au06 Au01 Au0C 116.07(2) . . ?
Au06 Au01 Ag0D 64.04(3) . . ?
Au07 Au01 Au08 63.51(2) . . ?
Au07 Au01 Au09 64.05(2) . . ?
Au07 Au01 Au0A 116.05(3) . . ?
Au07 Au01 Au0B 62.20(2) . . ?
Au07 Au01 Au0C 62.70(2) . . ?
Au07 Au01 Ag0D 179.22(3) . . ?
Au08 Au01 Au0B 116.21(3) . . ?
Au08 Au01 Ag0D 116.52(3) . . ?
Au09 Au01 Au08 117.05(3) . . ?
Au09 Au01 Au0A 114.66(3) . . ?
Au09 Au01 Au0B 62.39(2) . . ?
Au09 Au01 Au0C 62.48(2) . . ?
Au09 Au01 Ag0D 116.38(3) . . ?
Au0A Au01 Au08 118.05(2) . . ?
Au0A Au01 Au0B 63.61(3) . . ?
Au0A Au01 Au0C 177.11(3) . . ?
Au0A Au01 Ag0D 63.21(3) . . ?
Au0C Au01 Au08 64.05(2) . . ?
Au0C Au01 Au0B 113.85(3) . . ?
Au0C Au01 Ag0D 118.05(3) . . ?
Ag0D Au01 Au0B 117.33(3) . . ?
Au01 Au02 Au03 58.22(2) . . ?
Au01 Au02 Au05 57.960(19) . . ?
Au01 Au02 Au08 58.48(2) . . ?
Au01 Au02 Au0A 58.86(2) . . ?
Au01 Au02 Ag0D 59.78(2) . . ?
Au03 Au02 Au05 107.39(2) . . ?
Au03 Au02 Au08 60.51(2) . . ?
Au03 Au02 Au0A 60.31(2) . . ?
Au05 Au02 Au08 59.00(2) . . ?
Au0A Au02 Au05 108.43(2) . . ?
Au0A Au02 Au08 108.99(3) . . ?
Ag0D Au02 Au03 109.25(3) . . ?
Ag0D Au02 Au05 60.88(2) . . ?
Ag0D Au02 Au08 109.13(3) . . ?
Ag0D Au02 Au0A 60.67(2) . . ?
P00G Au02 Au01 179.08(9) . . ?
P00G Au02 Au03 121.65(9) . . ?
P00G Au02 Au05 122.68(8) . . ?
P00G Au02 Au08 122.36(9) . . ?
P00G Au02 Au0A 120.23(9) . . ?
P00G Au02 Ag0D 119.78(9) . . ?
Au01 Au03 Au02 57.932(19) . . ?
Au01 Au03 Au07 58.75(2) . . ?
Au01 Au03 Au08 58.42(2) . . ?
Au01 Au03 Au0A 58.67(2) . . ?
Au01 Au03 Au0B 59.67(2) . . ?
Au02 Au03 Au08 60.58(2) . . ?
Au02 Au03 Au0A 60.02(2) . . ?
Au07 Au03 Au02 108.42(2) . . ?
Au07 Au03 Au08 60.13(2) . . ?
Au07 Au03 Au0A 108.39(2) . . ?
Au07 Au03 Au0B 59.81(2) . . ?
Au0A Au03 Au08 108.81(2) . . ?
Au0B Au03 Au02 109.03(3) . . ?
Au0B Au03 Au08 108.75(2) . . ?
Au0B Au03 Au0A 60.89(2) . . ?
P00E Au03 Au01 176.84(9) . . ?
P00E Au03 Au02 124.26(9) . . ?
P00E Au03 Au07 120.68(9) . . ?
P00E Au03 Au08 124.37(9) . . ?
P00E Au03 Au0A 119.84(9) . . ?
P00E Au03 Au0B 117.22(9) . . ?
Au01 Au04 Au05 58.222(19) . . ?
Au01 Au04 Au06 58.482(19) . . ?
Au01 Au04 Au09 58.66(2) . . ?
Au01 Au04 Au0C 58.10(2) . . ?
Au01 Au04 Ag0D 59.63(2) . . ?
Au05 Au04 Au09 107.81(2) . . ?
Au05 Au04 Au0C 60.52(2) . . ?
Au06 Au04 Au05 108.95(2) . . ?
Au06 Au04 Au09 59.50(2) . . ?
Au06 Au04 Au0C 106.79(3) . . ?
Au06 Au04 Ag0D 61.42(2) . . ?
Au09 Au04 Au0C 58.66(2) . . ?
Ag0D Au04 Au05 61.12(2) . . ?
Ag0D Au04 Au09 109.55(3) . . ?
Ag0D Au04 Au0C 109.70(3) . . ?
P00H Au04 Au01 177.44(10) . . ?
P00H Au04 Au05 123.25(9) . . ?
P00H Au04 Au06 121.41(9) . . ?
P00H Au04 Au09 118.89(9) . . ?
P00H Au04 Au0C 120.33(9) . . ?
P00H Au04 Ag0D 122.80(10) . . ?
Au01 Au05 Au02 57.523(18) . . ?
Au01 Au05 Au04 57.994(19) . . ?
Au01 Au05 Au08 59.03(2) . . ?
Au01 Au05 Au0C 58.13(2) . . ?
Au01 Au05 Ag0D 58.85(2) . . ?
Au02 Au05 Au0C 107.85(3) . . ?
Au02 Au05 Ag0D 58.76(2) . . ?
Au04 Au05 Au02 105.92(2) . . ?
Au04 Au05 Au0C 60.78(2) . . ?
Au04 Au05 Ag0D 59.19(2) . . ?
Au08 Au05 Au02 60.84(2) . . ?
Au08 Au05 Au04 109.09(3) . . ?
Au08 Au05 Au0C 60.53(2) . . ?
Au08 Au05 Ag0D 108.92(3) . . ?
Ag0D Au05 Au0C 108.37(3) . . ?
P00F Au05 Au01 175.16(8) . . ?
P00F Au05 Au02 119.47(8) . . ?
P00F Au05 Au04 126.69(8) . . ?
P00F Au05 Au08 116.42(8) . . ?
P00F Au05 Au0C 121.97(8) . . ?
P00F Au05 Ag0D 123.71(9) . . ?
Au01 Au06 Au04 58.391(19) . . ?
Au01 Au06 Au09 59.17(2) . . ?
Au01 Au06 Au0A 59.66(2) . . ?
Au01 Au06 Au0B 59.47(2) . . ?
Au01 Au06 Ag0D 58.91(2) . . ?
Au04 Au06 Au0B 109.07(3) . . ?
Au04 Au06 Ag0D 59.53(2) . . ?
Au09 Au06 Au04 60.99(2) . . ?
Au09 Au06 Au0B 60.04(2) . . ?
Au09 Au06 Ag0D 109.22(3) . . ?
Au0A Au06 Au04 108.87(2) . . ?
Au0A Au06 Au09 109.94(3) . . ?
Au0A Au06 Au0B 61.64(2) . . ?
Au0A Au06 Ag0D 60.77(3) . . ?
Au0B Au06 Ag0D 109.99(3) . . ?
P00I Au06 Au01 177.63(10) . . ?
P00I Au06 Au04 121.04(9) . . ?
P00I Au06 Au09 118.47(10) . . ?
P00I Au06 Au0A 122.15(9) . . ?
P00I Au06 Au0B 119.58(10) . . ?
P00I Au06 Ag0D 123.09(10) . . ?
Au01 Au07 Au03 58.30(2) . . ?
Au01 Au07 Au08 58.66(2) . . ?
Au01 Au07 Au09 58.26(2) . . ?
Au01 Au07 Au0B 59.75(2) . . ?
Au01 Au07 Au0C 58.99(2) . . ?
Au03 Au07 Au08 61.17(2) . . ?
Au03 Au07 Au09 107.48(3) . . ?
Au03 Au07 Au0B 60.43(2) . . ?
Au03 Au07 Au0C 109.61(3) . . ?
Au08 Au07 Au09 108.24(3) . . ?
Au0B Au07 Au08 110.09(3) . . ?
Au0B Au07 Au09 59.70(2) . . ?
Au0B Au07 Au0C 108.83(3) . . ?
Au0C Au07 Au08 61.15(2) . . ?
Au0C Au07 Au09 59.37(2) . . ?
P00J Au07 Au01 176.70(10) . . ?
P00J Au07 Au03 121.52(9) . . ?
P00J Au07 Au08 124.47(10) . . ?
P00J Au07 Au09 119.79(9) . . ?
P00J Au07 Au0B 117.08(10) . . ?
P00J Au07 Au0C 122.90(10) . . ?
Au01 Au08 Au02 56.96(2) . . ?
Au01 Au08 Au03 57.18(2) . . ?
Au01 Au08 Au05 57.91(2) . . ?
Au01 Au08 Au07 57.84(2) . . ?
Au01 Au08 Au0C 57.89(2) . . ?
Au02 Au08 Au0C 107.53(3) . . ?
Au03 Au08 Au02 58.91(2) . . ?
Au03 Au08 Au0C 105.81(3) . . ?
Au05 Au08 Au02 60.16(2) . . ?
Au05 Au08 Au03 107.05(3) . . ?
Au05 Au08 Au07 107.41(3) . . ?
Au05 Au08 Au0C 60.79(2) . . ?
Au07 Au08 Au02 105.95(3) . . ?
Au07 Au08 Au03 58.70(2) . . ?
Au07 Au08 Au0C 58.82(2) . . ?
S00L Au08 Au01 174.14(11) . . ?
S00L Au08 Au02 117.19(11) . . ?
S00L Au08 Au03 120.99(10) . . ?
S00L Au08 Au05 120.04(10) . . ?
S00L Au08 Au07 126.87(11) . . ?
S00L Au08 Au0C 126.80(10) . . ?
Au01 Au09 Au04 57.57(2) . . ?
Au01 Au09 Au06 58.14(2) . . ?
Au01 Au09 Au07 57.68(2) . . ?
Au01 Au09 Au0B 59.35(2) . . ?
Au01 Au09 Au0C 58.80(2) . . ?
Au04 Au09 Au07 107.41(3) . . ?
Au06 Au09 Au04 59.52(2) . . ?
Au06 Au09 Au07 106.92(3) . . ?
Au06 Au09 Au0B 60.59(2) . . ?
Au06 Au09 Au0C 109.10(3) . . ?
Au0B Au09 Au04 108.34(3) . . ?
Au0B Au09 Au07 59.13(2) . . ?
Au0C Au09 Au04 61.51(2) . . ?
Au0C Au09 Au07 59.38(2) . . ?
Au0C Au09 Au0B 108.37(3) . . ?
S00O Au09 Au01 173.73(15) . . ?
S00O Au09 Au04 116.20(15) . . ?
S00O Au09 Au06 119.06(14) . . ?
S00O Au09 Au07 127.79(15) . . ?
S00O Au09 Au0B 125.18(15) . . ?
S00O Au09 Au0C 119.97(14) . . ?
Au01 Au0A Au02 57.47(2) . . ?
Au01 Au0A Au03 57.57(2) . . ?
Au01 Au0A Au06 58.54(2) . . ?
Au01 Au0A Au0B 58.69(2) . . ?
Au01 Au0A Ag0D 58.80(2) . . ?
Au02 Au0A Au03 59.67(2) . . ?
Au02 Au0A Au0B 107.36(3) . . ?
Au02 Au0A Ag0D 59.19(2) . . ?
Au03 Au0A Au0B 59.15(2) . . ?
Au03 Au0A Ag0D 107.56(3) . . ?
Au06 Au0A Au02 107.75(3) . . ?
Au06 Au0A Au03 107.27(3) . . ?
Au06 Au0A Au0B 60.37(2) . . ?
Au06 Au0A Ag0D 61.39(2) . . ?
Ag0D Au0A Au0B 109.48(3) . . ?
S00N Au0A Au01 172.44(12) . . ?
S00N Au0A Au02 130.04(12) . . ?
S00N Au0A Au03 123.64(11) . . ?
S00N Au0A Au06 115.69(11) . . ?
S00N Au0A Au0B 114.74(13) . . ?
S00N Au0A Ag0D 124.13(12) . . ?
Au01 Au0B Au03 57.55(2) . . ?
Au01 Au0B Au06 57.38(2) . . ?
Au01 Au0B Au07 58.06(2) . . ?
Au01 Au0B Au09 58.26(2) . . ?
Au01 Au0B Au0A 57.70(2) . . ?
Au03 Au0B Au06 106.02(3) . . ?
Au03 Au0B Au0A 59.96(2) . . ?
Au06 Au0B Au0A 57.99(2) . . ?
Au07 Au0B Au03 59.75(2) . . ?
Au07 Au0B Au06 107.56(3) . . ?
Au07 Au0B Au09 61.17(2) . . ?
Au07 Au0B Au0A 107.61(3) . . ?
Au09 Au0B Au03 108.10(3) . . ?
Au09 Au0B Au06 59.36(2) . . ?
Au09 Au0B Au0A 106.46(3) . . ?
S00P Au0B Au01 171.76(16) . . ?
S00P Au0B Au03 116.14(15) . . ?
S00P Au0B Au06 130.83(16) . . ?
S00P Au0B Au07 114.77(18) . . ?
S00P Au0B Au09 123.40(18) . . ?
S00P Au0B Au0A 125.33(19) . . ?
Au01 Au0C Au04 56.96(2) . . ?
Au01 Au0C Au05 57.21(2) . . ?
Au01 Au0C Au07 58.32(2) . . ?
Au01 Au0C Au08 58.06(2) . . ?
Au01 Au0C Au09 58.72(2) . . ?
Au05 Au0C Au04 58.70(2) . . ?
Au07 Au0C Au04 107.56(3) . . ?
Au07 Au0C Au05 106.68(3) . . ?
Au07 Au0C Au08 60.02(2) . . ?
Au08 Au0C Au04 105.95(3) . . ?
Au08 Au0C Au05 58.68(2) . . ?
Au09 Au0C Au04 59.83(2) . . ?
Au09 Au0C Au05 107.28(3) . . ?
Au09 Au0C Au07 61.26(2) . . ?
Au09 Au0C Au08 108.84(3) . . ?
S00K Au0C Au01 177.11(11) . . ?
S00K Au0C Au04 124.27(11) . . ?
S00K Au0C Au05 120.71(12) . . ?
S00K Au0C Au07 122.07(12) . . ?
S00K Au0C Au08 119.34(11) . . ?
S00K Au0C Au09 124.14(11) . . ?
Au01 Ag0D Au02 57.55(2) . . ?
Au01 Ag0D Au04 57.63(2) . . ?
Au01 Ag0D Au05 57.12(2) . . ?
Au01 Ag0D Au06 57.05(2) . . ?
Au01 Ag0D Au0A 57.99(2) . . ?
Au02 Ag0D Au04 107.57(3) . . ?
Au02 Ag0D Au05 60.35(2) . . ?
Au02 Ag0D Au06 105.70(3) . . ?
Au02 Ag0D Au0A 60.13(2) . . ?
Au04 Ag0D Au05 59.68(2) . . ?
Au04 Ag0D Au06 59.05(2) . . ?
Au04 Ag0D Au0A 106.11(3) . . ?
Au06 Ag0D Au05 105.99(3) . . ?
Au0A Ag0D Au05 107.60(3) . . ?
Au0A Ag0D Au06 57.84(2) . . ?
Cl00 Ag0D Au01 178.67(11) . . ?
Cl00 Ag0D Au02 121.41(11) . . ?
Cl00 Ag0D Au04 123.70(11) . . ?
Cl00 Ag0D Au05 123.38(10) . . ?
Cl00 Ag0D Au06 123.25(10) . . ?
Cl00 Ag0D Au0A 120.90(11) . . ?
C00T P00E Au03 109.6(3) . . ?
C00T P00E C016 104.8(4) . . ?
C01L P00E Au03 114.7(3) . . ?
C01L P00E C00T 108.5(4) . . ?
C01L P00E C016 101.9(5) . . ?
C016 P00E Au03 116.6(3) . . ?
C01A P00F Au05 113.7(3) . . ?
C015 P00F Au05 116.1(3) . . ?
C015 P00F C01A 103.5(4) . . ?
C015 P00F C01I 106.9(4) . . ?
C01I P00F Au05 111.6(3) . . ?
C01I P00F C01A 104.0(4) . . ?
C01P P00G Au02 118.4(3) . . ?
C01P P00G C029 102.3(6) . . ?
C013 P00G Au02 113.6(3) . . ?
C013 P00G C01P 101.7(4) . . ?
C013 P00G C029 107.6(6) . . ?
C029 P00G Au02 112.0(5) . . ?
C00U P00H Au04 111.2(4) . . ?
C012 P00H Au04 121.2(3) . . ?
C012 P00H C00U 104.5(5) . . ?
C012 P00H C00Z 103.4(5) . . ?
C00Z P00H Au04 110.0(3) . . ?
C00Z P00H C00U 105.0(5) . . ?
C01Y P00I Au06 112.6(4) . . ?
C025 P00I Au06 110.4(3) . . ?
C025 P00I C01Y 104.7(4) . . ?
C01S P00I Au06 116.8(3) . . ?
C01S P00I C01Y 103.8(5) . . ?
C01S P00I C025 107.6(5) . . ?
C01G P00J Au07 117.8(4) . . ?
C01G P00J C028 104.7(5) . . ?
C01R P00J Au07 113.2(4) . . ?
C01R P00J C01G 104.0(5) . . ?
C01R P00J C028 107.3(5) . . ?
C028 P00J Au07 109.0(4) . . ?
C3AA S00K Au0C 112.4(4) . . ?
C1 S00L Au08 109.4(4) . . ?
C6AA S00N Au0A 111.4(4) . . ?
C38 S00O Au09 107.4(5) . . ?
C5AA S00P Au0B 111.7(5) . . ?
C00X O00Q C026 117.6(8) . . ?
C00Y O00R C014 116.8(8) . . ?
C01V O00S C024 117.7(9) . . ?
C01E C00U P00H 121.1(6) . . ?
C01E C00U C01K 120.0 . . ?
C01K C00U P00H 118.9(5) . . ?
C00U C01E C03L 120.0 . . ?
C03U C03L C01E 120.0 . . ?
C03W C03U C03L 120.0 . . ?
C03U C03W C01K 120.0 . . ?
C03W C01K C00U 120.0 . . ?
C00T C00W C02G 120.0 . . ?
C00W C00T P00E 115.9(5) . . ?
C00W C00T C00V 120.0 . . ?
C00V C00T P00E 124.0(5) . . ?
C032 C00V C00T 120.0 . . ?
C00V C032 C02Y 120.0 . . ?
C02G C02Y C032 120.0 . . ?
C02Y C02G C00W 120.0 . . ?
O00R C00Y C01M 123.3(7) . . ?
O00R C00Y C01P 116.4(7) . . ?
C01M C00Y C01P 120.0 . . ?
C00Y C01M C02E 120.0 . . ?
C01M C02E C02S 120.0 . . ?
C02B C02S C02E 120.0 . . ?
C01P C02B C02S 120.0 . . ?
C00Y C01P P00G 117.3(5) . . ?
C02B C01P P00G 122.3(5) . . ?
C02B C01P C00Y 120.0 . . ?
C01J C010 C01L 120.0 . . ?
C010 C01J C031 120.0 . . ?
C034 C031 C01J 120.0 . . ?
C031 C034 C02P 120.0 . . ?
C034 C02P C01L 120.0 . . ?
C010 C01L P00E 118.5(4) . . ?
C02P C01L P00E 121.5(4) . . ?
C02P C01L C010 120.0 . . ?
C01D C013 P00G 118.7(5) . . ?
C01D C013 C03D 120.0 . . ?
C03D C013 P00G 121.2(5) . . ?
C030 C01D C013 120.0 . . ?
C01D C030 C53 120.0 . . ?
C69 C53 C030 120.0 . . ?
C53 C69 C03D 120.0 . . ?
C69 C03D C013 120.0 . . ?
C01B C01A P00F 122.2(5) . . ?
C01B C01A C014 120.0 . . ?
C014 C01A P00F 117.8(5) . . ?
C020 C01B C01A 120.0 . . ?
C01B C020 C02A 120.0 . . ?
C020 C02A C01T 120.0 . . ?
C014 C01T C02A 120.0 . . ?
C01A C014 O00R 118.9(6) . . ?
C01T C014 O00R 121.0(6) . . ?
C01T C014 C01A 120.0 . . ?
C029 C01F C4 120.0(17) . . ?
C019 C01G P00J 119.7(5) . . ?
C019 C01G C024 120.0 . . ?
C024 C01G P00J 119.8(6) . . ?
C01G C019 C03P 120.0 . . ?
C03E C03P C019 120.0 . . ?
C03P C03E C02K 120.0 . . ?
C024 C02K C03E 120.0 . . ?
C01G C024 O00S 115.8(7) . . ?
C02K C024 O00S 124.2(7) . . ?
C02K C024 C01G 120.0 . . ?
C02F C01O C01C 120.0 . . ?
C01O C02F C027 120.0 . . ?
C01Q C027 C02F 120.0 . . ?
C027 C01Q C015 120.0 . . ?
C01Q C015 P00F 118.1(5) . . ?
C01C C015 P00F 121.9(5) . . ?
C01C C015 C01Q 120.0 . . ?
C015 C01C C01O 120.0 . . ?
C03M C023 C01Y 120.0 . . ?
C02N C03M C023 120.0 . . ?
C03M C02N C02H 120.0 . . ?
C026 C02H C02N 120.0 . . ?
O00Q C026 C02H 121.0(7) . . ?
O00Q C026 C01Y 118.9(7) . . ?
C01Y C026 C02H 120.0 . . ?
C023 C01Y P00I 122.5(5) . . ?
C026 C01Y P00I 117.5(5) . . ?
C026 C01Y C023 120.0 . . ?
C01F C029 P00G 116.3(11) . . ?
C01F C029 C035 124.1(15) . . ?
C035 C029 P00G 119.3(13) . . ?
C01R C02C C18 120.0 . . ?
C02C C01R P00J 118.2(6) . . ?
C02C C01R C02R 120.0 . . ?
C02R C01R P00J 121.7(6) . . ?
C22 C02R C01R 120.0 . . ?
C02R C22 C5 120.0 . . ?
C18 C5 C22 120.0 . . ?
C5 C18 C02C 120.0 . . ?
C02J C02M C02W 120.0 . . ?
C012 C02J C02M 120.0 . . ?
C02J C012 P00H 119.9(5) . . ?
C00X C012 P00H 119.9(5) . . ?
C00X C012 C02J 120.0 . . ?
O00Q C00X C012 117.6(7) . . ?
O00Q C00X C01X 122.3(7) . . ?
C012 C00X C01X 120.0 . . ?
C02W C01X C00X 120.0 . . ?
C01X C02W C02M 120.0 . . ?
C02U C02V C02I 120.0 . . ?
C02V C02U C01I 120.0 . . ?
C02U C01I P00F 116.9(5) . . ?
C018 C01I P00F 122.9(5) . . ?
C018 C01I C02U 120.0 . . ?
C01I C018 C01Z 120.0 . . ?
C02I C01Z C018 120.0 . . ?
C01Z C02I C02V 120.0 . . ?
C02D C02X C03A 120.0 . . ?
C025 C02D C02X 120.0 . . ?
C02D C025 P00I 122.5(6) . . ?
C02D C025 C039 120.0 . . ?
C039 C025 P00I 117.4(6) . . ?
C03S C039 C025 120.0 . . ?
C039 C03S C03A 120.0 . . ?
C03S C03A C02X 120.0 . . ?
C127 C035 C029 116.7(17) . . ?
C03H C036 C011 120.0 . . ?
C03B C03H C036 120.0 . . ?
C03H C03B C01N 120.0 . . ?
C03B C01N C00Z 120.0 . . ?
C01N C00Z P00H 117.3(6) . . ?
C01N C00Z C011 120.0 . . ?
C011 C00Z P00H 122.5(5) . . ?
C00Z C011 C036 120.0 . . ?
C02O C03F C02L 120.0 . . ?
C03F C02O C01V 120.0 . . ?
O00S C01V C02O 120.4(7) . . ?
O00S C01V C016 119.5(7) . . ?
C016 C01V C02O 120.0 . . ?
C01V C016 P00E 117.8(5) . . ?
C01V C016 C01H 120.0 . . ?
C01H C016 P00E 122.2(5) . . ?
C016 C01H C02L 120.0 . . ?
C01H C02L C03F 120.0 . . ?
C03V C2 C03Q 120.0 . . ?
C033 C03V C2 120.0 . . ?
C022 C033 C03V 120.0 . . ?
C033 C022 C028 120.0 . . ?
C022 C028 P00J 118.6(6) . . ?
C03Q C028 P00J 121.4(6) . . ?
C03Q C028 C022 120.0 . . ?
C028 C03Q C2 120.0 . . ?
C33 C4 C01F 120(2) . . ?
C4 C33 C127 116(2) . . ?
C035 C127 C33 122.6(18) . . ?
C63 C0AA C01S 120.0 . . ?
C109 C63 C0AA 120.0 . . ?
C63 C109 C54 120.0 . . ?
C109 C54 C01W 120.0 . . ?
C54 C01W C01S 120.0 . . ?
C0AA C01S P00I 119.9(5) . . ?
C01W C01S P00I 120.1(5) . . ?
C01W C01S C0AA 120.0 . . ?
C2AA C1 S00L 124.1(9) . . ?
C2AA C1 C3 116.8(14) . . ?
C3 C1 S00L 119.0(9) . . ?
C1AA C2AA C1 121.0(14) . . ?
C11 C3 C1 120.4(15) . . ?
C11 N6 C1AA 123.5(15) . . ?
N6 C11 C3 119.4(16) . . ?
N6 C1AA C2AA 118.7(14) . . ?
N42 C6 C32 124.5(11) . . ?
C32 C3AA S00K 121.8(8) . . ?
C4AA C3AA S00K 117.2(8) . . ?
C4AA C3AA C32 120.8(12) . . ?
C6 C32 C3AA 116.0(11) . . ?
N42 C40 C4AA 123.7(11) . . ?
C40 N42 C6 117.0(11) . . ?
C3AA C4AA C40 116.2(11) . . ?
N55 C7 C44 129.5(12) . . ?
C44 C38 S00O 119.3(7) . . ?
C76 C38 S00O 121.9(8) . . ?
C76 C38 C44 118.8(7) . . ?
C7 C44 C38 115.2(8) . . ?
C7 N55 C138 111.0(14) . . ?
C138 C76 C38 116.6(9) . . ?
N55 C138 C76 128.8(12) . . ?
C114 N37 C68 116.3(16) . . ?
C70 C5AA S00P 122.2(8) . . ?
C70 C5AA C108 116.4(7) . . ?
C108 C5AA S00P 121.0(8) . . ?
N37 C68 C70 123.5(14) . . ?
C68 C70 C5AA 119.6(9) . . ?
C114 C108 C5AA 120.0(9) . . ?
N37 C114 C108 123.3(14) . . ?
C8AA N9AA C8 115.3(13) . . ?
C0BA C6AA S00N 120.9(7) . . ?
C7AA C6AA S00N 122.1(7) . . ?
C7AA C6AA C0BA 117.0(7) . . ?
N9AA C8AA C7AA 124.8(11) . . ?
C6AA C0BA C8 119.4(8) . . ?
C6AA C7AA C8AA 119.0(8) . . ?
N9AA C8 C0BA 124.4(11) . . ?

loop_
_geom_bond_atom_site_label_1
_geom_bond_atom_site_label_2
_geom_bond_distance
_geom_bond_site_symmetry_2
_geom_bond_publ_flag
Au01 Au02 2.7292(8) . ?
Au01 Au03 2.7379(7) . ?
Au01 Au04 2.7356(7) . ?
Au01 Au05 2.7424(8) . ?
Au01 Au06 2.7383(8) . ?
Au01 Au07 2.7509(9) . ?
Au01 Au08 2.7754(8) . ?
Au01 Au09 2.7683(8) . ?
Au01 Au0A 2.7706(9) . ?
Au01 Au0B 2.8003(9) . ?
Au01 Au0C 2.7706(9) . ?
Au01 Ag0D 2.7946(10) . ?
Au02 Au03 2.8908(8) . ?
Au02 Au05 2.9205(8) . ?
Au02 Au08 2.9403(9) . ?
Au02 Au0A 2.9010(9) . ?
Au02 Ag0D 2.8733(10) . ?
Au02 P00G 2.297(3) . ?
Au03 Au07 2.8658(8) . ?
Au03 Au08 2.9384(9) . ?
Au03 Au0A 2.9094(9) . ?
Au03 Au0B 2.8853(9) . ?
Au03 P00E 2.289(3) . ?
Au04 Au05 2.8941(8) . ?
Au04 Au06 2.8653(8) . ?
Au04 Au09 2.9075(10) . ?
Au04 Au0C 2.9560(10) . ?
Au04 Ag0D 2.8794(10) . ?
Au04 P00H 2.295(3) . ?
Au05 Au08 2.8858(9) . ?
Au05 Au0C 2.9486(10) . ?
Au05 Ag0D 2.9357(10) . ?
Au05 P00F 2.307(3) . ?
Au06 Au09 2.8646(10) . ?
Au06 Au0A 2.8294(9) . ?
Au06 Au0B 2.9003(10) . ?
Au06 Ag0D 2.9339(11) . ?
Au06 P00I 2.285(3) . ?
Au07 Au08 2.9084(9) . ?
Au07 Au09 2.9269(9) . ?
Au07 Au0B 2.8675(10) . ?
Au07 Au0C 2.8726(10) . ?
Au07 P00J 2.291(4) . ?
Au08 Au0C 2.9410(10) . ?
Au08 S00L 2.364(4) . ?
Au09 Au0B 2.8845(10) . ?
Au09 Au0C 2.8724(10) . ?
Au09 S00O 2.349(4) . ?
Au0A Au0B 2.9362(11) . ?
Au0A Ag0D 2.9166(11) . ?
Au0A S00N 2.362(4) . ?
Au0B S00P 2.345(5) . ?
Au0C S00K 2.368(4) . ?
Ag0D Cl00 2.408(4) . ?
P00E C00T 1.831(7) . ?
P00E C01L 1.824(7) . ?
P00E C016 1.837(7) . ?
P00F C01A 1.853(6) . ?
P00F C015 1.803(7) . ?
P00F C01I 1.821(6) . ?
P00G C01P 1.834(7) . ?
P00G C013 1.831(8) . ?
P00G C029 1.862(16) . ?
P00H C00U 1.828(8) . ?
P00H C012 1.823(7) . ?
P00H C00Z 1.823(7) . ?
P00I C01Y 1.838(7) . ?
P00I C025 1.827(8) . ?
P00I C01S 1.815(8) . ?
P00J C01G 1.829(7) . ?
P00J C01R 1.821(9) . ?
P00J C028 1.835(8) . ?
S00K C3AA 1.731(12) . ?
S00L C1 1.716(13) . ?
S00N C6AA 1.648(10) . ?
S00O C38 1.600(10) . ?
S00P C5AA 1.625(11) . ?
O00Q C026 1.389(11) . ?
O00Q C00X 1.383(11) . ?
O00R C00Y 1.375(12) . ?
O00R C014 1.400(11) . ?
O00S C024 1.402(12) . ?
O00S C01V 1.379(11) . ?
C00U C01E 1.3900 . ?
C00U C01K 1.3900 . ?
C01E C03L 1.3900 . ?
C03L C03U 1.3900 . ?
C03U C03W 1.3900 . ?
C03W C01K 1.3900 . ?
C00W C00T 1.3900 . ?
C00W C02G 1.3900 . ?
C00T C00V 1.3900 . ?
C00V C032 1.3900 . ?
C032 C02Y 1.3900 . ?
C02Y C02G 1.3900 . ?
C00Y C01M 1.3900 . ?
C00Y C01P 1.3900 . ?
C01M C02E 1.3900 . ?
C02E C02S 1.3900 . ?
C02S C02B 1.3900 . ?
C02B C01P 1.3900 . ?
C010 C01J 1.3900 . ?
C010 C01L 1.3900 . ?
C01J C031 1.3900 . ?
C031 C034 1.3900 . ?
C034 C02P 1.3900 . ?
C02P C01L 1.3900 . ?
C013 C01D 1.3900 . ?
C013 C03D 1.3900 . ?
C01D C030 1.3900 . ?
C030 C53 1.3900 . ?
C53 C69 1.3900 . ?
C69 C03D 1.3900 . ?
C01A C01B 1.3900 . ?
C01A C014 1.3900 . ?
C01B C020 1.3900 . ?
C020 C02A 1.3900 . ?
C02A C01T 1.3900 . ?
C01T C014 1.3900 . ?
C01F C029 1.39(2) . ?
C01F C4 1.41(3) . ?
C01G C019 1.3900 . ?
C01G C024 1.3900 . ?
C019 C03P 1.3900 . ?
C03P C03E 1.3900 . ?
C03E C02K 1.3900 . ?
C02K C024 1.3900 . ?
C01O C02F 1.3900 . ?
C01O C01C 1.3900 . ?
C02F C027 1.3900 . ?
C027 C01Q 1.3900 . ?
C01Q C015 1.3900 . ?
C015 C01C 1.3900 . ?
C023 C03M 1.3900 . ?
C023 C01Y 1.3900 . ?
C03M C02N 1.3900 . ?
C02N C02H 1.3900 . ?
C02H C026 1.3900 . ?
C026 C01Y 1.3900 . ?
C029 C035 1.40(2) . ?
C02C C01R 1.3900 . ?
C02C C18 1.3900 . ?
C01R C02R 1.3900 . ?
C02R C22 1.3900 . ?
C22 C5 1.3900 . ?
C5 C18 1.3900 . ?
C02M C02J 1.3900 . ?
C02M C02W 1.3900 . ?
C02J C012 1.3900 . ?
C012 C00X 1.3900 . ?
C00X C01X 1.3900 . ?
C01X C02W 1.3900 . ?
C02V C02U 1.3900 . ?
C02V C02I 1.3900 . ?
C02U C01I 1.3900 . ?
C01I C018 1.3900 . ?
C018 C01Z 1.3900 . ?
C01Z C02I 1.3900 . ?
C02X C02D 1.3900 . ?
C02X C03A 1.3900 . ?
C02D C025 1.3900 . ?
C025 C039 1.3900 . ?
C039 C03S 1.3900 . ?
C03S C03A 1.3900 . ?
C035 C127 1.37(2) . ?
C036 C03H 1.3900 . ?
C036 C011 1.3900 . ?
C03H C03B 1.3900 . ?
C03B C01N 1.3900 . ?
C01N C00Z 1.3900 . ?
C00Z C011 1.3900 . ?
C03F C02O 1.3900 . ?
C03F C02L 1.3900 . ?
C02O C01V 1.3900 . ?
C01V C016 1.3900 . ?
C016 C01H 1.3900 . ?
C01H C02L 1.3900 . ?
C2 C03V 1.3900 . ?
C2 C03Q 1.3900 . ?
C03V C033 1.3900 . ?
C033 C022 1.3900 . ?
C022 C028 1.3900 . ?
C028 C03Q 1.3900 . ?
C4 C33 1.41(3) . ?
C33 C127 1.52(3) . ?
C0AA C63 1.3900 . ?
C0AA C01S 1.3900 . ?
C63 C109 1.3900 . ?
C109 C54 1.3900 . ?
C54 C01W 1.3900 . ?
C01W C01S 1.3900 . ?
C1 C2AA 1.3901(11) . ?
C1 C3 1.3900(11) . ?
C2AA C1AA 1.3900(11) . ?
C3 C11 1.3900(11) . ?
N6 C11 1.3200(11) . ?
N6 C1AA 1.3200(11) . ?
C6 C32 1.3899(11) . ?
C6 N42 1.3201(11) . ?
C3AA C32 1.3901(11) . ?
C3AA C4AA 1.3901(11) . ?
C40 N42 1.3201(11) . ?
C40 C4AA 1.3901(11) . ?
C7 C44 1.421(9) . ?
C7 N55 1.342(10) . ?
C38 C44 1.424(9) . ?
C38 C76 1.419(9) . ?
N55 C138 1.343(10) . ?
C76 C138 1.407(9) . ?
N37 C68 1.346(10) . ?
N37 C114 1.342(10) . ?
C5AA C70 1.400(9) . ?
C5AA C108 1.403(9) . ?
C68 C70 1.397(9) . ?
C108 C114 1.394(9) . ?
N9AA C8AA 1.335(9) . ?
N9AA C8 1.346(9) . ?
C6AA C0BA 1.398(9) . ?
C6AA C7AA 1.390(9) . ?
C8AA C7AA 1.410(9) . ?
C0BA C8 1.400(9) . ?
